data_7120613
loop_
_publ_author_name
'Schmitt, Wolfgang'
'Healy, Colm'
'Twamley, Brendan'
'Venkatesan, M.'
'Schmidt, Sebastian'
'Gunnlaugsson, Thorfinnur'

_publ_section_title
;
 Hetero-metallic, functionalizable polyoxomolybdate clusters via a
 &#x201C;top-down&#x201D; synthetic method
;
_journal_name_full 'Chem. Commun.'
_journal_paper_doi 10.1039/C7CC05498J
_journal_year 2017
_chemical_formula_moiety 'C30 H62 Cu4 Mo6 N2 O35 P4, 2(C16 H36 N), 2(C H3 O H), H2O'
_chemical_formula_sum 'C64 H144 Cu4 Mo6 N4 O38 P4'
_chemical_formula_weight 2531.50
_chemical_name_systematic
;
 ?
;
_space_group_crystal_system monoclinic
_space_group_IT_number 14
_space_group_name_Hall '-P 2ybc'
_space_group_name_H-M_alt 'P 1 21/c 1'
_symmetry_space_group_name_Hall '-P 2ybc'
_symmetry_space_group_name_H-M 'P 1 21/c 1'
_atom_sites_solution_hydrogens mixed
_audit_creation_method SHELXL-2014
_audit_update_record
;
2017-03-30 deposited with the CCDC.
2017-08-29 downloaded from the CCDC.
;
_cell_angle_alpha 90
_cell_angle_beta 105.0681(13)
_cell_angle_gamma 90
_cell_formula_units_Z 4
_cell_length_a 33.787(3)
_cell_length_b 13.6491(10)
_cell_length_c 22.4826(16)
_cell_measurement_reflns_used 9402
_cell_measurement_temperature 100(2)
_cell_measurement_theta_max 27.447
_cell_measurement_theta_min 2.280
_cell_volume 10011.6(14)
_computing_cell_refinement 'SAINT+ Ver. 8.34A (Bruker-AXS, 2013)'
_computing_data_collection 'APEX2 Ver. 2012.12-10 (Bruker-AXS, 2012)'
_computing_data_reduction 'SAINT+ Ver. 8.34A (Bruker-AXS, 2013)'
_computing_molecular_graphics 'SHELXTL (Bruker-AXS, 2008-2013)'
_computing_publication_material 'SHELXTL (Bruker-AXS, 2008-2013)'
_computing_structure_refinement 'SHELXL-2014/7 (Sheldrick, 2014)'
_computing_structure_solution 'SHELXS-2013/1 (Sheldrick, 2014)'
_diffrn_ambient_temperature 100(2)
_diffrn_detector_area_resol_mean 8.258
_diffrn_measured_fraction_theta_full 0.999
_diffrn_measured_fraction_theta_max 0.998
_diffrn_measurement_device_type 'Bruker SMART APEX2 area detector'
_diffrn_measurement_method '\w and \f scans'
_diffrn_radiation_type MoK\a
_diffrn_radiation_wavelength 0.71073
_diffrn_reflns_av_R_equivalents 0.0589
_diffrn_reflns_av_unetI/netI 0.0243
_diffrn_reflns_Laue_measured_fraction_full 0.999
_diffrn_reflns_Laue_measured_fraction_max 0.998
_diffrn_reflns_limit_h_max 43
_diffrn_reflns_limit_h_min -43
_diffrn_reflns_limit_k_max 17
_diffrn_reflns_limit_k_min -17
_diffrn_reflns_limit_l_max 29
_diffrn_reflns_limit_l_min -29
_diffrn_reflns_number 356699
_diffrn_reflns_point_group_measured_fraction_full 0.999
_diffrn_reflns_point_group_measured_fraction_max 0.998
_diffrn_reflns_theta_full 25.242
_diffrn_reflns_theta_max 27.528
_diffrn_reflns_theta_min 1.617
_diffrn_source 'sealed tube'
_exptl_absorpt_coefficient_mu 1.698
_exptl_absorpt_correction_T_max 0.7456
_exptl_absorpt_correction_T_min 0.6908
_exptl_absorpt_correction_type multi-scan
_exptl_absorpt_process_details 'SADABS-2014/3 (Bruker, 2014)'
_exptl_crystal_colour blue
_exptl_crystal_density_diffrn 1.680
_exptl_crystal_description plate
_exptl_crystal_F_000 5152
_exptl_crystal_size_max 0.160
_exptl_crystal_size_mid 0.120
_exptl_crystal_size_min 0.060
_refine_diff_density_max 1.801
_refine_diff_density_min -1.177
_refine_diff_density_rms 0.116
_refine_ls_extinction_method none
_refine_ls_goodness_of_fit_ref 1.087
_refine_ls_hydrogen_treatment constr
_refine_ls_matrix_type full
_refine_ls_number_parameters 1121
_refine_ls_number_reflns 23014
_refine_ls_number_restraints 10
_refine_ls_restrained_S_all 1.094
_refine_ls_R_factor_all 0.0554
_refine_ls_R_factor_gt 0.0388
_refine_ls_shift/su_max 0.001
_refine_ls_shift/su_mean 0.000
_refine_ls_structure_factor_coef Fsqd
_refine_ls_weighting_details 'w=1/[\s^2^(Fo^2^)+(0.0321P)^2^+40.8362P] where P=(Fo^2^+2Fc^2^)/3'
_refine_ls_weighting_scheme calc
_refine_ls_wR_factor_gt 0.0873
_refine_ls_wR_factor_ref 0.0951
_reflns_Friedel_coverage 0.000
_reflns_number_gt 18702
_reflns_number_total 23014
_reflns_threshold_expression 'I > 2\s(I)'
_cod_data_source_file c7cc05498j2.cif
_cod_data_source_block tcd82
_cod_original_cell_volume 10011.6(13)
_cod_database_code 7120613
_shelx_space_group_comment
;
The symmetry employed for this shelxl refinement is uniquely defined
by the following loop, which should always be used as a source of
symmetry information in preference to the above space-group names.
They are only intended as comments.
;
_shelx_estimated_absorpt_t_min 0.773
_shelx_estimated_absorpt_t_max 0.905
_shelxl_version_number 2014-3

loop_
_space_group_symop_operation_xyz
'x, y, z'
'-x, y+1/2, -z+1/2'
'-x, -y, -z'
'x, -y-1/2, z-1/2'

loop_
_atom_site_label
_atom_site_type_symbol
_atom_site_fract_x
_atom_site_fract_y
_atom_site_fract_z
_atom_site_U_iso_or_equiv
_atom_site_adp_type
_atom_site_occupancy
_atom_site_site_symmetry_order
_atom_site_calc_flag
_atom_site_refinement_flags_posn
_atom_site_refinement_flags_adp
_atom_site_refinement_flags_occupancy
_atom_site_disorder_assembly
_atom_site_disorder_group
C2 C 0.26113(13) -0.3419(3) 0.5208(2) 0.0308(10) Uani 1 1 d . . . . .
H2 H 0.2844 -0.3419 0.5553 0.037 Uiso 1 1 calc R U . . .
C3 C 0.23123(15) -0.4123(3) 0.5176(2) 0.0377(11) Uani 1 1 d . . . . .
H3 H 0.2337 -0.4586 0.5499 0.045 Uiso 1 1 calc R U . . .
C4 C 0.19765(15) -0.4146(3) 0.4668(2) 0.0397(12) Uani 1 1 d . . . . .
H4 H 0.1769 -0.4628 0.4635 0.048 Uiso 1 1 calc R U . . .
C5 C 0.19504(14) -0.3454(3) 0.4212(2) 0.0356(11) Uani 1 1 d . . . . .
H5 H 0.1725 -0.3455 0.3857 0.043 Uiso 1 1 calc R U . . .
C6 C 0.22570(13) -0.2759(3) 0.4279(2) 0.0284(9) Uani 1 1 d . . . . .
H6 H 0.2236 -0.2279 0.3965 0.034 Uiso 1 1 calc R U . . .
C7 C 0.36626(16) -0.2843(4) 0.4591(2) 0.0405(12) Uani 1 1 d . . . . .
H7A H 0.3460 -0.3099 0.4229 0.061 Uiso 1 1 calc R U . . .
H7B H 0.3884 -0.3322 0.4727 0.061 Uiso 1 1 calc R U . . .
H7C H 0.3776 -0.2228 0.4482 0.061 Uiso 1 1 calc R U . . .
C8 C 0.41503(11) 0.0283(3) 0.50539(19) 0.0236(8) Uani 1 1 d . . . . .
C9 C 0.42899(16) -0.0444(4) 0.4641(3) 0.0465(13) Uani 1 1 d . . . . .
H9A H 0.4514 -0.0157 0.4496 0.070 Uiso 1 1 calc R U . . .
H9B H 0.4060 -0.0600 0.4287 0.070 Uiso 1 1 calc R U . . .
H9C H 0.4386 -0.1044 0.4873 0.070 Uiso 1 1 calc R U . . .
C10 C 0.45065(13) 0.0578(4) 0.5589(2) 0.0369(11) Uani 1 1 d . . . . .
H10A H 0.4611 -0.0001 0.5838 0.055 Uiso 1 1 calc R U . . .
H10B H 0.4413 0.1063 0.5844 0.055 Uiso 1 1 calc R U . . .
H10C H 0.4725 0.0862 0.5430 0.055 Uiso 1 1 calc R U . . .
C11 C 0.39882(15) 0.1220(4) 0.4685(3) 0.0453(13) Uani 1 1 d . . . . .
H11A H 0.4212 0.1536 0.4552 0.068 Uiso 1 1 calc R U . . .
H11B H 0.3883 0.1673 0.4945 0.068 Uiso 1 1 calc R U . . .
H11C H 0.3767 0.1047 0.4322 0.068 Uiso 1 1 calc R U . . .
C12 C 0.28720(12) -0.1619(3) 0.69546(19) 0.0262(9) Uani 1 1 d . . . . .
C13 C 0.32077(14) -0.2218(4) 0.7403(2) 0.0416(13) Uani 1 1 d . . . . .
H13A H 0.3095 -0.2511 0.7721 0.062 Uiso 1 1 calc R U . . .
H13B H 0.3437 -0.1786 0.7596 0.062 Uiso 1 1 calc R U . . .
H13C H 0.3305 -0.2738 0.7175 0.062 Uiso 1 1 calc R U . . .
C14 C 0.27221(16) -0.0795(4) 0.7306(2) 0.0401(12) Uani 1 1 d . . . . .
H14A H 0.2499 -0.0437 0.7024 0.060 Uiso 1 1 calc R U . . .
H14B H 0.2949 -0.0346 0.7478 0.060 Uiso 1 1 calc R U . . .
H14C H 0.2622 -0.1078 0.7641 0.060 Uiso 1 1 calc R U . . .
C15 C 0.25122(13) -0.2299(4) 0.6651(2) 0.0336(10) Uani 1 1 d . . . . .
H15A H 0.2383 -0.2543 0.6966 0.050 Uiso 1 1 calc R U . . .
H15B H 0.2614 -0.2853 0.6457 0.050 Uiso 1 1 calc R U . . .
H15C H 0.2310 -0.1934 0.6338 0.050 Uiso 1 1 calc R U . . .
C16 C 0.26640(12) 0.1671(3) 0.62956(18) 0.0245(8) Uani 1 1 d . . . . .
H16A H 0.2393 0.1437 0.6068 0.037 Uiso 1 1 calc R U . . .
H16B H 0.2658 0.2386 0.6332 0.037 Uiso 1 1 calc R U . . .
H16C H 0.2737 0.1377 0.6708 0.037 Uiso 1 1 calc R U . . .
C17 C 0.30143(12) 0.3376(3) 0.5147(2) 0.0260(9) Uani 1 1 d . . . . .
H17 H 0.3074 0.2866 0.5445 0.031 Uiso 1 1 calc R U . . .
C18 C 0.32991(14) 0.4112(4) 0.5179(2) 0.0375(11) Uani 1 1 d . . . . .
H18 H 0.3547 0.4117 0.5497 0.045 Uiso 1 1 calc R U . . .
C19 C 0.32164(16) 0.4834(4) 0.4740(3) 0.0481(14) Uani 1 1 d . . . . .
H19 H 0.3405 0.5354 0.4752 0.058 Uiso 1 1 calc R U . . .
C20 C 0.28549(16) 0.4797(4) 0.4281(3) 0.0474(14) Uani 1 1 d . . . . .
H20 H 0.2798 0.5275 0.3962 0.057 Uiso 1 1 calc R U . . .
C21 C 0.25769(14) 0.4057(3) 0.4288(2) 0.0311(10) Uani 1 1 d . . . . .
H21 H 0.2322 0.4050 0.3983 0.037 Uiso 1 1 calc R U . . .
C22 C 0.18082(13) 0.3309(3) 0.53860(18) 0.0253(9) Uani 1 1 d . . . . .
H22A H 0.1704 0.2721 0.5546 0.038 Uiso 1 1 calc R U . . .
H22B H 0.1620 0.3856 0.5382 0.038 Uiso 1 1 calc R U . . .
H22C H 0.2079 0.3473 0.5650 0.038 Uiso 1 1 calc R U . . .
C23 C 0.18316(13) 0.2550(3) 0.24805(18) 0.0275(9) Uani 1 1 d . . . . .
C24 C 0.21496(16) 0.3366(4) 0.2596(2) 0.0446(13) Uani 1 1 d . . . . .
H24A H 0.2424 0.3084 0.2750 0.067 Uiso 1 1 calc R U . . .
H24B H 0.2096 0.3823 0.2902 0.067 Uiso 1 1 calc R U . . .
H24C H 0.2134 0.3718 0.2211 0.067 Uiso 1 1 calc R U . . .
C25 C 0.19101(18) 0.1846(4) 0.1996(2) 0.0468(14) Uani 1 1 d . . . . .
H25A H 0.1711 0.1309 0.1933 0.070 Uiso 1 1 calc R U . . .
H25B H 0.2188 0.1580 0.2136 0.070 Uiso 1 1 calc R U . . .
H25C H 0.1881 0.2198 0.1607 0.070 Uiso 1 1 calc R U . . .
C26 C 0.14052(14) 0.3009(4) 0.2251(2) 0.0341(10) Uani 1 1 d . . . . .
H26A H 0.1384 0.3338 0.1857 0.051 Uiso 1 1 calc R U . . .
H26B H 0.1363 0.3487 0.2554 0.051 Uiso 1 1 calc R U . . .
H26C H 0.1196 0.2495 0.2197 0.051 Uiso 1 1 calc R U . . .
C27 C 0.13838(12) -0.0054(3) 0.5072(2) 0.0243(8) Uani 1 1 d . . . . .
C28 C 0.16815(13) -0.0844(4) 0.5417(2) 0.0363(11) Uani 1 1 d . . . . .
H28A H 0.1942 -0.0538 0.5631 0.054 Uiso 1 1 calc R U . . .
H28B H 0.1730 -0.1327 0.5121 0.054 Uiso 1 1 calc R U . . .
H28C H 0.1562 -0.1171 0.5717 0.054 Uiso 1 1 calc R U . . .
C29 C 0.12793(16) 0.0672(4) 0.5531(2) 0.0388(11) Uani 1 1 d . . . . .
H29A H 0.1131 0.0329 0.5790 0.058 Uiso 1 1 calc R U . . .
H29B H 0.1107 0.1198 0.5304 0.058 Uiso 1 1 calc R U . . .
H29C H 0.1533 0.0951 0.5791 0.058 Uiso 1 1 calc R U . . .
C30 C 0.09906(13) -0.0552(4) 0.4696(2) 0.0380(12) Uani 1 1 d . . . . .
H30A H 0.0867 -0.0927 0.4973 0.057 Uiso 1 1 calc R U . . .
H30B H 0.1057 -0.0994 0.4393 0.057 Uiso 1 1 calc R U . . .
H30C H 0.0797 -0.0051 0.4483 0.057 Uiso 1 1 calc R U . . .
C31 C 0.23174(15) -0.1016(4) 0.2881(2) 0.0399(12) Uani 1 1 d . . . . .
H31A H 0.2245 -0.0571 0.2528 0.060 Uiso 1 1 calc R U . . .
H31B H 0.2206 -0.1669 0.2755 0.060 Uiso 1 1 calc R U . . .
H31C H 0.2616 -0.1056 0.3032 0.060 Uiso 1 1 calc R U . . .
C32 C 0.0157(3) -0.0503(7) 0.1458(6) 0.0685(17) Uani 0.672(4) 1 d . . P A 1
H32A H 0.0275 -0.0374 0.1106 0.082 Uiso 0.672(4) 1 calc R U P A 1
H32B H 0.0321 -0.0126 0.1813 0.082 Uiso 0.672(4) 1 calc R U P A 1
C33 C -0.0286(5) -0.0095(10) 0.1293(10) 0.0685(17) Uani 0.672(4) 1 d . . P A 1
H33A H -0.0451 -0.0439 0.0924 0.082 Uiso 0.672(4) 1 calc R U P A 1
H33B H -0.0411 -0.0223 0.1638 0.082 Uiso 0.672(4) 1 calc R U P A 1
C34 C -0.0292(3) 0.0961(7) 0.1171(6) 0.0685(17) Uani 0.672(4) 1 d . . P A 1
H34A H -0.0181 0.1078 0.0811 0.082 Uiso 0.672(4) 1 calc R U P A 1
H34B H -0.0109 0.1292 0.1530 0.082 Uiso 0.672(4) 1 calc R U P A 1
C35 C -0.0727(3) 0.1429(9) 0.1044(6) 0.0685(17) Uani 0.672(4) 1 d . . P A 1
H35A H -0.0703 0.2144 0.1030 0.103 Uiso 0.672(4) 1 calc R U P A 1
H35B H -0.0854 0.1246 0.1373 0.103 Uiso 0.672(4) 1 calc R U P A 1
H35C H -0.0897 0.1192 0.0648 0.103 Uiso 0.672(4) 1 calc R U P A 1
C32B C -0.0176(5) -0.0832(15) 0.1179(8) 0.052(3) Uani 0.328(4) 1 d . . P A 2
H32C H -0.0121 -0.0779 0.0769 0.062 Uiso 0.328(4) 1 calc R U P A 2
H32D H -0.0420 -0.1258 0.1123 0.062 Uiso 0.328(4) 1 calc R U P A 2
C33B C -0.0306(10) 0.011(2) 0.1306(15) 0.052(3) Uani 0.328(4) 1 d . . P A 2
H33C H -0.0065 0.0545 0.1419 0.062 Uiso 0.328(4) 1 calc R U P A 2
H33D H -0.0422 0.0062 0.1666 0.062 Uiso 0.328(4) 1 calc R U P A 2
C34B C -0.0644(5) 0.0593(15) 0.0741(8) 0.052(3) Uani 0.328(4) 1 d . . P A 2
H34C H -0.0525 0.0603 0.0383 0.062 Uiso 0.328(4) 1 calc R U P A 2
H34D H -0.0881 0.0140 0.0636 0.062 Uiso 0.328(4) 1 calc R U P A 2
C35B C -0.0800(6) 0.1527(17) 0.0790(9) 0.052(3) Uani 0.328(4) 1 d . . P A 2
H35D H -0.1014 0.1678 0.0414 0.078 Uiso 0.328(4) 1 calc R U P A 2
H35E H -0.0578 0.2010 0.0844 0.078 Uiso 0.328(4) 1 calc R U P A 2
H35F H -0.0916 0.1550 0.1146 0.078 Uiso 0.328(4) 1 calc R U P A 2
C36 C -0.0022(4) -0.2168(10) 0.1051(5) 0.0815(19) Uani 0.672(4) 1 d . . P A 1
H36A H 0.0000 -0.2853 0.1202 0.098 Uiso 0.672(4) 1 calc R U P A 1
H36B H -0.0317 -0.1993 0.0929 0.098 Uiso 0.672(4) 1 calc R U P A 1
C37 C 0.0145(4) -0.2112(10) 0.0491(5) 0.0815(19) Uani 0.672(4) 1 d . . P A 1
H37A H 0.0125 -0.1424 0.0345 0.098 Uiso 0.672(4) 1 calc R U P A 1
H37B H 0.0439 -0.2287 0.0616 0.098 Uiso 0.672(4) 1 calc R U P A 1
C38 C -0.0061(4) -0.2747(9) -0.0031(5) 0.0815(19) Uani 0.672(4) 1 d . . P A 1
H38A H -0.0345 -0.2504 -0.0197 0.098 Uiso 0.672(4) 1 calc R U P A 1
H38B H 0.0082 -0.2674 -0.0360 0.098 Uiso 0.672(4) 1 calc R U P A 1
C39 C -0.0079(4) -0.3693(9) 0.0092(5) 0.0815(19) Uani 0.672(4) 1 d . . P A 1
H39A H -0.0214 -0.4045 -0.0286 0.122 Uiso 0.672(4) 1 calc R U P A 1
H39B H -0.0236 -0.3784 0.0399 0.122 Uiso 0.672(4) 1 calc R U P A 1
H39C H 0.0199 -0.3949 0.0255 0.122 Uiso 0.672(4) 1 calc R U P A 1
C36B C 0.0562(5) -0.0503(15) 0.1441(7) 0.051(3) Uani 0.328(4) 1 d . . P A 2
H36C H 0.0494 0.0123 0.1613 0.062 Uiso 0.328(4) 1 calc R U P A 2
H36D H 0.0845 -0.0680 0.1671 0.062 Uiso 0.328(4) 1 calc R U P A 2
C37B C 0.0561(5) -0.0321(13) 0.0742(7) 0.051(3) Uani 0.328(4) 1 d D . P A 2
H37C H 0.0281 -0.0487 0.0494 0.062 Uiso 0.328(4) 1 calc R U P A 2
H37D H 0.0746 -0.0819 0.0642 0.062 Uiso 0.328(4) 1 calc R U P A 2
C38B C 0.0684(5) 0.0758(13) 0.0460(7) 0.051(3) Uani 0.328(4) 1 d D . P A 2
H38C H 0.0897 0.0652 0.0237 0.062 Uiso 0.328(4) 1 calc R U P A 2
H38D H 0.0439 0.1043 0.0169 0.062 Uiso 0.328(4) 1 calc R U P A 2
C39B C 0.0829(5) 0.1389(15) 0.0952(7) 0.051(3) Uani 0.328(4) 1 d . . P A 2
H39D H 0.1026 0.1847 0.0853 0.077 Uiso 0.328(4) 1 calc R U P A 2
H39E H 0.0964 0.1009 0.1319 0.077 Uiso 0.328(4) 1 calc R U P A 2
H39F H 0.0599 0.1757 0.1033 0.077 Uiso 0.328(4) 1 calc R U P A 2
C40 C 0.0646(3) -0.1819(6) 0.1803(5) 0.0529(13) Uani 0.672(4) 1 d . . P A 1
H40A H 0.0776 -0.1648 0.1469 0.064 Uiso 0.672(4) 1 calc R U P A 1
H40B H 0.0783 -0.1418 0.2165 0.064 Uiso 0.672(4) 1 calc R U P A 1
C41 C 0.0753(4) -0.2869(7) 0.1970(7) 0.0529(13) Uani 0.672(4) 1 d . . P A 1
H41A H 0.0581 -0.3302 0.1653 0.064 Uiso 0.672(4) 1 calc R U P A 1
H41B H 0.0693 -0.3019 0.2369 0.064 Uiso 0.672(4) 1 calc R U P A 1
C42 C 0.1209(3) -0.3078(6) 0.2021(4) 0.0529(13) Uani 0.672(4) 1 d . . P A 1
H42A H 0.1260 -0.2968 0.1612 0.064 Uiso 0.672(4) 1 calc R U P A 1
H42B H 0.1376 -0.2596 0.2309 0.064 Uiso 0.672(4) 1 calc R U P A 1
C43 C 0.1353(3) -0.4065(7) 0.2231(5) 0.0529(13) Uani 0.672(4) 1 d . . P A 1
H43A H 0.1651 -0.4102 0.2291 0.079 Uiso 0.672(4) 1 calc R U P A 1
H43B H 0.1219 -0.4547 0.1921 0.079 Uiso 0.672(4) 1 calc R U P A 1
H43C H 0.1286 -0.4206 0.2621 0.079 Uiso 0.672(4) 1 calc R U P A 1
C40B C 0.0325(7) -0.2194(18) 0.1433(15) 0.086(4) Uani 0.328(4) 1 d . . P A 2
H40C H 0.0388 -0.2073 0.1033 0.104 Uiso 0.328(4) 1 calc R U P A 2
H40D H 0.0105 -0.2693 0.1365 0.104 Uiso 0.328(4) 1 calc R U P A 2
C41B C 0.0726(10) -0.2617(16) 0.191(2) 0.086(4) Uani 0.328(4) 1 d D . P A 2
H41C H 0.0970 -0.2226 0.1898 0.104 Uiso 0.328(4) 1 calc R U P A 2
H41D H 0.0693 -0.2612 0.2334 0.104 Uiso 0.328(4) 1 calc R U P A 2
C42B C 0.0766(6) -0.3685(16) 0.1688(13) 0.086(4) Uani 0.328(4) 1 d D . P A 2
H42C H 0.0803 -0.3686 0.1266 0.104 Uiso 0.328(4) 1 calc R U P A 2
H42D H 0.0517 -0.4069 0.1689 0.104 Uiso 0.328(4) 1 calc R U P A 2
C43B C 0.1152(6) -0.4136(16) 0.2153(14) 0.086(4) Uani 0.328(4) 1 d D . P A 2
H43D H 0.1168 -0.4837 0.2069 0.130 Uiso 0.328(4) 1 calc R U P A 2
H43E H 0.1128 -0.4046 0.2575 0.130 Uiso 0.328(4) 1 calc R U P A 2
H43F H 0.1399 -0.3807 0.2107 0.130 Uiso 0.328(4) 1 calc R U P A 2
C44 C -0.0009(3) -0.1832(9) 0.2114(5) 0.0722(17) Uani 0.672(4) 1 d . . P A 1
H44A H -0.0305 -0.1676 0.1983 0.087 Uiso 0.672(4) 1 calc R U P A 1
H44B H 0.0020 -0.2552 0.2161 0.087 Uiso 0.672(4) 1 calc R U P A 1
C45 C 0.0183(4) -0.1339(9) 0.2728(5) 0.0722(17) Uani 0.672(4) 1 d . . P A 1
H45A H 0.0226 -0.0634 0.2665 0.087 Uiso 0.672(4) 1 calc R U P A 1
H45B H 0.0452 -0.1642 0.2924 0.087 Uiso 0.672(4) 1 calc R U P A 1
C46 C -0.0115(4) -0.1476(10) 0.3145(7) 0.0722(17) Uani 0.672(4) 1 d . . P A 1
H46A H -0.0257 -0.2112 0.3046 0.087 Uiso 0.672(4) 1 calc R U P A 1
H46B H 0.0047 -0.1503 0.3580 0.087 Uiso 0.672(4) 1 calc R U P A 1
C47 C -0.0390(3) -0.0788(8) 0.3090(5) 0.0722(17) Uani 0.672(4) 1 d . . P A 1
H47A H -0.0520 -0.0833 0.3431 0.108 Uiso 0.672(4) 1 calc R U P A 1
H47B H -0.0598 -0.0867 0.2698 0.108 Uiso 0.672(4) 1 calc R U P A 1
H47C H -0.0258 -0.0147 0.3099 0.108 Uiso 0.672(4) 1 calc R U P A 1
C44B C 0.0253(5) -0.0975(19) 0.2253(9) 0.065(3) Uani 0.328(4) 1 d . . P A 2
H44C H 0.0537 -0.1047 0.2513 0.078 Uiso 0.328(4) 1 calc R U P A 2
H44D H 0.0185 -0.0269 0.2207 0.078 Uiso 0.328(4) 1 calc R U P A 2
C45B C -0.0045(5) -0.1512(19) 0.2535(7) 0.065(3) Uani 0.328(4) 1 d D . P A 2
H45C H -0.0326 -0.1293 0.2327 0.078 Uiso 0.328(4) 1 calc R U P A 2
H45D H -0.0028 -0.2221 0.2452 0.078 Uiso 0.328(4) 1 calc R U P A 2
C46B C 0.0020(5) -0.138(2) 0.3183(11) 0.065(3) Uani 0.328(4) 1 d . . P A 2
H46C H 0.0039 -0.2061 0.3333 0.078 Uiso 0.328(4) 1 calc R U P A 2
H46D H 0.0305 -0.1130 0.3305 0.078 Uiso 0.328(4) 1 calc R U P A 2
C47B C -0.0136(5) -0.0951(18) 0.3564(7) 0.065(3) Uani 0.328(4) 1 d D . P A 2
H47D H 0.0067 -0.0904 0.3963 0.097 Uiso 0.328(4) 1 calc R U P A 2
H47E H -0.0373 -0.1326 0.3612 0.097 Uiso 0.328(4) 1 calc R U P A 2
H47F H -0.0225 -0.0292 0.3414 0.097 Uiso 0.328(4) 1 calc R U P A 2
C48 C 0.37922(11) 0.4228(3) 0.71576(19) 0.0245(8) Uani 1 1 d . . . . .
H48A H 0.3694 0.4666 0.6799 0.029 Uiso 1 1 calc R U . . .
H48B H 0.3764 0.3546 0.7002 0.029 Uiso 1 1 calc R U . . .
C49 C 0.35147(12) 0.4356(3) 0.75853(19) 0.0280(9) Uani 1 1 d . . . . .
H49A H 0.3521 0.5048 0.7719 0.034 Uiso 1 1 calc R U . . .
H49B H 0.3615 0.3944 0.7956 0.034 Uiso 1 1 calc R U . . .
C50 C 0.30762(12) 0.4067(3) 0.72605(19) 0.0238(8) Uani 1 1 d . . . . .
H50A H 0.3076 0.3381 0.7118 0.029 Uiso 1 1 calc R U . . .
H50B H 0.2909 0.4091 0.7563 0.029 Uiso 1 1 calc R U . . .
C51 C 0.28749(13) 0.4705(4) 0.6716(2) 0.0357(11) Uani 1 1 d . . . . .
H51A H 0.2894 0.5393 0.6844 0.054 Uiso 1 1 calc R U . . .
H51B H 0.2586 0.4521 0.6563 0.054 Uiso 1 1 calc R U . . .
H51C H 0.3014 0.4613 0.6388 0.054 Uiso 1 1 calc R U . . .
C52 C 0.44169(12) 0.3811(3) 0.80144(19) 0.0255(9) Uani 1 1 d . . . . .
H52A H 0.4714 0.3946 0.8167 0.031 Uiso 1 1 calc R U . . .
H52B H 0.4285 0.4024 0.8338 0.031 Uiso 1 1 calc R U . . .
C53 C 0.43582(14) 0.2710(3) 0.7929(2) 0.0321(10) Uani 1 1 d . . . . .
H53A H 0.4082 0.2533 0.7969 0.039 Uiso 1 1 calc R U . . .
H53B H 0.4371 0.2534 0.7507 0.039 Uiso 1 1 calc R U . . .
C54 C 0.4673(3) 0.2126(5) 0.8384(3) 0.084(3) Uani 1 1 d D . . . .
H54A H 0.4585 0.1432 0.8330 0.101 Uiso 1 1 calc R U . . .
H54B H 0.4931 0.2175 0.8256 0.101 Uiso 1 1 calc R U . . .
C55 C 0.4773(2) 0.2329(5) 0.9040(3) 0.0681(19) Uani 1 1 d D . . . .
H55A H 0.4997 0.1898 0.9255 0.102 Uiso 1 1 calc R U . . .
H55B H 0.4532 0.2210 0.9195 0.102 Uiso 1 1 calc R U . . .
H55C H 0.4859 0.3014 0.9114 0.102 Uiso 1 1 calc R U . . .
C56 C 0.44824(12) 0.4166(3) 0.69664(19) 0.0257(9) Uani 1 1 d . . . . .
H56A H 0.4778 0.4151 0.7179 0.031 Uiso 1 1 calc R U . . .
H56B H 0.4402 0.3495 0.6815 0.031 Uiso 1 1 calc R U . . .
C57 C 0.44210(14) 0.4841(4) 0.6414(2) 0.0351(11) Uani 1 1 d . . . . .
H57A H 0.4126 0.4876 0.6199 0.042 Uiso 1 1 calc R U . . .
H57B H 0.4516 0.5509 0.6554 0.042 Uiso 1 1 calc R U . . .
C58 C 0.4659(2) 0.4465(6) 0.5978(3) 0.072(2) Uani 1 1 d D . . . .
H58A H 0.4942 0.4394 0.6223 0.087 Uiso 0.5425 1 d . U P B 1
H58B H 0.4667 0.4990 0.5692 0.087 Uiso 0.5425 1 d . U P B 1
H58C H 0.4659 0.3776 0.5990 0.087 Uiso 0.4575 1 d . U P B 2
H58D H 0.4944 0.4679 0.6143 0.087 Uiso 0.4575 1 d . U P B 2
C59 C 0.4547(3) 0.3626(8) 0.5651(5) 0.047(3) Uani 0.543(13) 1 d D . P B 1
H59A H 0.4736 0.3500 0.5407 0.070 Uiso 0.5425 1 d . U P B 1
H59B H 0.4557 0.3095 0.5936 0.070 Uiso 0.5425 1 d . U P B 1
H59C H 0.4277 0.3701 0.5395 0.070 Uiso 0.5425 1 d . U P B 1
C59B C 0.4515(4) 0.4825(9) 0.5308(4) 0.040(3) Uani 0.457(13) 1 d D . P B 2
H59D H 0.4691 0.4544 0.5078 0.060 Uiso 0.4575 1 d . U P B 2
H59E H 0.4241 0.4608 0.5141 0.060 Uiso 0.4575 1 d . U P B 2
H59F H 0.4530 0.5522 0.5296 0.060 Uiso 0.4575 1 d . U P B 2
C60 C 0.42936(12) 0.5506(3) 0.7614(2) 0.0245(8) Uani 1 1 d . . . . .
H60A H 0.4136 0.5636 0.7921 0.029 Uiso 1 1 calc R U . . .
H60B H 0.4169 0.5902 0.7244 0.029 Uiso 1 1 calc R U . . .
C61 C 0.47311(13) 0.5856(3) 0.7879(2) 0.0334(10) Uani 1 1 d . . . . .
H61A H 0.4898 0.5697 0.7589 0.040 Uiso 1 1 calc R U . . .
H61B H 0.4852 0.5513 0.8272 0.040 Uiso 1 1 calc R U . . .
C62 C 0.47399(14) 0.6972(3) 0.7991(2) 0.0341(11) Uani 1 1 d . . . . .
H62A H 0.5029 0.7183 0.8145 0.041 Uiso 1 1 calc R U . . .
H62B H 0.4625 0.7306 0.7593 0.041 Uiso 1 1 calc R U . . .
C63 C 0.45039(16) 0.7305(3) 0.8447(2) 0.0409(12) Uani 1 1 d . . . . .
H63A H 0.4212 0.7159 0.8281 0.061 Uiso 1 1 calc R U . . .
H63B H 0.4541 0.8012 0.8516 0.061 Uiso 1 1 calc R U . . .
H63C H 0.4607 0.6958 0.8839 0.061 Uiso 1 1 calc R U . . .
O1 O 0.26100(7) -0.06323(18) 0.46622(11) 0.0160(5) Uani 1 1 d . . . . .
H1 H 0.2382 -0.0841 0.4710 0.024 Uiso 1 1 d . U . . .
O2 O 0.34368(8) -0.07662(18) 0.47901(12) 0.0173(5) Uani 1 1 d . . . . .
O3 O 0.34628(8) -0.2663(2) 0.50932(14) 0.0253(6) Uani 1 1 d . . . . .
O4 O 0.31951(8) -0.18716(19) 0.59508(12) 0.0195(5) Uani 1 1 d . . . . .
O5 O 0.35796(9) -0.3740(2) 0.62049(15) 0.0309(7) Uani 1 1 d . . . . .
O6 O 0.42129(9) -0.2973(2) 0.58522(15) 0.0316(7) Uani 1 1 d . . . . .
O7 O 0.39355(8) -0.2070(2) 0.67950(13) 0.0249(6) Uani 1 1 d . . . . .
O8 O 0.39243(8) -0.10002(19) 0.58453(12) 0.0190(5) Uani 1 1 d . . . . .
O9 O 0.46212(8) -0.0912(2) 0.69121(14) 0.0278(6) Uani 1 1 d . . . . .
O10 O 0.41468(10) -0.0622(2) 0.76841(14) 0.0338(7) Uani 1 1 d . . . . .
O12 O 0.34324(8) -0.03931(19) 0.66457(12) 0.0186(5) Uani 1 1 d . . . . .
O11 O 0.40737(8) 0.0622(2) 0.66758(12) 0.0203(6) Uani 1 1 d . . . . .
O13 O 0.34695(8) 0.1593(2) 0.71039(12) 0.0239(6) Uani 1 1 d . . . . .
O14 O 0.37350(8) 0.2375(2) 0.61854(13) 0.0222(6) Uani 1 1 d . . . . .
O16 O 0.35014(7) 0.05548(18) 0.55609(11) 0.0155(5) Uani 1 1 d . . . . .
O15 O 0.29617(7) 0.13967(19) 0.59719(11) 0.0165(5) Uani 1 1 d . . . . .
O17 O 0.27101(7) -0.04927(18) 0.59465(11) 0.0158(5) Uani 1 1 d . . . . .
O18 O 0.26874(7) 0.12797(18) 0.46117(11) 0.0141(5) Uani 1 1 d . . . . .
H18A H 0.2917 0.1538 0.4601 0.021 Uiso 1 1 d . U . . .
O19 O 0.21489(8) -0.0654(2) 0.33628(12) 0.0234(6) Uani 1 1 d . . . . .
O20 O 0.22983(8) 0.1367(2) 0.33424(12) 0.0195(5) Uani 1 1 d . . . . .
O21 O 0.17722(8) -0.01086(19) 0.41461(12) 0.0197(5) Uani 1 1 d . . . . .
O22 O 0.14512(10) -0.0690(2) 0.24425(15) 0.0394(8) Uani 1 1 d . . . . .
O23 O 0.14731(9) -0.1847(2) 0.34088(16) 0.0378(8) Uani 1 1 d . . . . .
O24 O 0.10236(8) -0.0160(2) 0.33136(14) 0.0289(7) Uani 1 1 d . . . . .
O25 O 0.15299(8) 0.1092(2) 0.30750(12) 0.0214(6) Uani 1 1 d . . . . .
O26 O 0.06610(10) 0.1227(2) 0.24314(15) 0.0368(8) Uani 1 1 d . . . . .
O27 O 0.04572(9) 0.1145(2) 0.35052(17) 0.0379(8) Uani 1 1 d . . . . .
O28 O 0.13154(7) 0.13659(19) 0.41899(12) 0.0175(5) Uani 1 1 d . . . . .
O29 O 0.10033(8) 0.25762(19) 0.33165(12) 0.0203(6) Uani 1 1 d . . . . .
O30 O 0.10206(8) 0.3248(2) 0.45002(13) 0.0258(6) Uani 1 1 d . . . . .
O31 O 0.13872(9) 0.4294(2) 0.37817(13) 0.0258(6) Uani 1 1 d . . . . .
O32 O 0.18386(8) 0.31273(19) 0.47769(11) 0.0175(5) Uani 1 1 d . . . . .
O33 O 0.18548(7) 0.25561(19) 0.37154(11) 0.0169(5) Uani 1 1 d . . . . .
O34 O 0.20037(7) 0.11367(18) 0.49688(11) 0.0158(5) Uani 1 1 d . . . . .
O35 O 0.30636(8) 0.0082(2) 0.37124(13) 0.0254(6) Uani 1 1 d . . . . .
H35X H 0.3227 -0.0137 0.4044 0.038 Uiso 1 1 d . U . . .
H35Y H 0.3138 0.0686 0.3731 0.038 Uiso 1 1 d . U . . .
Cu1 Cu 0.30174(2) -0.17016(3) 0.48830(2) 0.01724(9) Uani 1 1 d . . . . .
Cu2 Cu 0.27691(2) 0.03962(3) 0.53247(2) 0.01312(9) Uani 1 1 d . . . . .
Cu3 Cu 0.24571(2) 0.03096(3) 0.39401(2) 0.01593(9) Uani 1 1 d . . . . .
Cu4 Cu 0.22728(2) 0.22437(3) 0.46948(2) 0.01370(9) Uani 1 1 d . . . . .
Mo1 Mo 0.37641(2) -0.26592(2) 0.60108(2) 0.02210(8) Uani 1 1 d . . . . .
Mo2 Mo 0.41240(2) -0.07401(3) 0.69259(2) 0.02046(7) Uani 1 1 d . . . . .
Mo3 Mo 0.35751(2) 0.12935(2) 0.64209(2) 0.01617(7) Uani 1 1 d . . . . .
Mo4 Mo 0.08697(2) 0.11974(3) 0.32061(2) 0.02319(8) Uani 1 1 d . . . . .
Mo5 Mo 0.13420(2) 0.31324(2) 0.40288(2) 0.01660(7) Uani 1 1 d . . . . .
Mo6 Mo 0.15243(2) -0.06574(3) 0.32247(2) 0.02555(8) Uani 1 1 d . . . . .
N1 N 0.25855(10) -0.2737(2) 0.47720(16) 0.0232(7) Uani 1 1 d . . . . .
N2 N 0.26586(9) 0.3349(2) 0.47161(15) 0.0193(6) Uani 1 1 d . . . . .
N3 N 0.02057(15) -0.1473(6) 0.1598(3) 0.081(2) Uani 1 1 d . . . . .
N4 N 0.42464(9) 0.4435(2) 0.74384(15) 0.0192(7) Uani 1 1 d . . . . .
P1 P 0.37380(3) -0.02669(7) 0.53335(4) 0.01479(18) Uani 1 1 d . . . . .
P2 P 0.30669(3) -0.10666(7) 0.63492(4) 0.01650(19) Uani 1 1 d . . . . .
P3 P 0.18751(3) 0.18518(7) 0.31852(4) 0.01724(19) Uani 1 1 d . . . . .
P4 P 0.16247(3) 0.06257(7) 0.45647(4) 0.01608(18) Uani 1 1 d . . . . .
O1S O 0.30888(9) 0.2103(2) 0.37615(13) 0.0270(6) Uani 1 1 d . . . . .
C2S C 0.3690(4) 0.4386(9) 0.3561(6) 0.157(5) Uani 1 1 d D . . C 2
H2S1 H 0.3557 0.5025 0.3459 0.235 Uiso 1 1 calc R U . C 2
H2S2 H 0.3934 0.4353 0.3403 0.235 Uiso 1 1 calc R U . C 2
H2S3 H 0.3771 0.4301 0.4009 0.235 Uiso 1 1 calc R U . C 2
O2S O 0.34111(16) 0.3627(4) 0.32861(19) 0.0680(14) Uani 1 1 d D . . C 2
H2S H 0.3388 0.3225 0.3558 0.102 Uiso 1 1 calc R U . C 2
C3S C 0.4258(5) 0.5167(13) 0.4244(7) 0.089(5) Uiso 0.5 1 d D . P D 1
H3S1 H 0.4360 0.5808 0.4411 0.133 Uiso 0.5 1 calc R U P D 1
H3S2 H 0.4468 0.4838 0.4086 0.133 Uiso 0.5 1 calc R U P D 1
H3S3 H 0.4195 0.4766 0.4570 0.133 Uiso 0.5 1 calc R U P D 1
O3S O 0.3890(3) 0.5294(8) 0.3749(5) 0.074(3) Uiso 0.5 1 d D . P D 1
H3S H 0.3779 0.5830 0.3794 0.111 Uiso 0.5 1 calc R U P D 1
C4S C 0.1032(4) -0.0073(11) 0.0767(7) 0.080 Uiso 0.5 1 d D U P E 1
H4S1 H 0.0781 -0.0450 0.0738 0.120 Uiso 0.5 1 calc R U P E 1
H4S2 H 0.1018 0.0240 0.0370 0.120 Uiso 0.5 1 calc R U P E 1
H4S3 H 0.1059 0.0431 0.1086 0.120 Uiso 0.5 1 calc R U P E 1
O4S O 0.1425(3) -0.0802(8) 0.0946(5) 0.080 Uiso 0.5 1 d D U P E 1
H4S H 0.1374 -0.1306 0.0740 0.120 Uiso 0.5 1 d . U P F 1

loop_
_atom_site_aniso_label
_atom_site_aniso_U_11
_atom_site_aniso_U_22
_atom_site_aniso_U_33
_atom_site_aniso_U_23
_atom_site_aniso_U_13
_atom_site_aniso_U_12
C2 0.027(2) 0.025(2) 0.033(2) 0.0034(18) -0.0037(18) -0.0066(17)
C3 0.036(2) 0.030(2) 0.041(3) 0.007(2) -0.001(2) -0.012(2)
C4 0.034(2) 0.027(2) 0.051(3) 0.001(2) -0.002(2) -0.017(2)
C5 0.030(2) 0.026(2) 0.041(3) -0.0036(19) -0.011(2) -0.0051(18)
C6 0.028(2) 0.020(2) 0.030(2) -0.0028(17) -0.0043(17) -0.0024(17)
C7 0.047(3) 0.027(2) 0.053(3) -0.001(2) 0.021(2) 0.001(2)
C8 0.0125(17) 0.032(2) 0.028(2) -0.0026(17) 0.0083(15) -0.0037(15)
C9 0.039(3) 0.054(3) 0.057(3) -0.012(3) 0.031(3) -0.008(2)
C10 0.022(2) 0.054(3) 0.035(3) 0.001(2) 0.0081(18) -0.016(2)
C11 0.029(2) 0.050(3) 0.058(3) 0.027(3) 0.013(2) -0.004(2)
C12 0.0213(19) 0.033(2) 0.024(2) 0.0114(17) 0.0058(16) -0.0002(17)
C13 0.028(2) 0.058(3) 0.036(3) 0.032(2) 0.003(2) 0.000(2)
C14 0.048(3) 0.050(3) 0.029(2) 0.006(2) 0.023(2) -0.002(2)
C15 0.026(2) 0.039(3) 0.036(2) 0.014(2) 0.0081(19) -0.0076(19)
C16 0.0179(18) 0.034(2) 0.021(2) -0.0063(17) 0.0045(15) 0.0048(16)
C17 0.0198(19) 0.024(2) 0.031(2) -0.0020(17) 0.0011(16) -0.0082(16)
C18 0.024(2) 0.034(2) 0.050(3) -0.003(2) 0.002(2) -0.0126(19)
C19 0.034(3) 0.028(2) 0.079(4) 0.005(3) 0.008(3) -0.014(2)
C20 0.044(3) 0.024(2) 0.070(4) 0.018(2) 0.009(3) -0.008(2)
C21 0.027(2) 0.022(2) 0.043(3) 0.0102(19) 0.0052(19) -0.0018(17)
C22 0.027(2) 0.031(2) 0.0171(19) -0.0059(16) 0.0043(16) 0.0065(17)
C23 0.028(2) 0.038(2) 0.0167(19) 0.0080(17) 0.0075(16) 0.0087(18)
C24 0.040(3) 0.061(3) 0.034(3) 0.025(2) 0.011(2) -0.005(2)
C25 0.057(3) 0.068(4) 0.016(2) 0.005(2) 0.012(2) 0.028(3)
C26 0.034(2) 0.043(3) 0.025(2) 0.015(2) 0.0072(18) 0.015(2)
C27 0.0164(18) 0.026(2) 0.030(2) 0.0073(17) 0.0047(16) -0.0028(15)
C28 0.024(2) 0.038(3) 0.045(3) 0.024(2) 0.0060(19) -0.0023(19)
C29 0.042(3) 0.040(3) 0.044(3) 0.001(2) 0.030(2) -0.005(2)
C30 0.020(2) 0.040(3) 0.051(3) 0.013(2) 0.004(2) -0.0113(19)
C31 0.036(3) 0.052(3) 0.032(3) -0.024(2) 0.009(2) 0.000(2)
C32 0.038(3) 0.054(3) 0.098(4) -0.004(3) -0.012(3) -0.004(2)
C33 0.038(3) 0.054(3) 0.098(4) -0.004(3) -0.012(3) -0.004(2)
C34 0.038(3) 0.054(3) 0.098(4) -0.004(3) -0.012(3) -0.004(2)
C35 0.038(3) 0.054(3) 0.098(4) -0.004(3) -0.012(3) -0.004(2)
C32B 0.038(5) 0.070(7) 0.044(5) -0.008(5) 0.005(4) -0.009(5)
C33B 0.038(5) 0.070(7) 0.044(5) -0.008(5) 0.005(4) -0.009(5)
C34B 0.038(5) 0.070(7) 0.044(5) -0.008(5) 0.005(4) -0.009(5)
C35B 0.038(5) 0.070(7) 0.044(5) -0.008(5) 0.005(4) -0.009(5)
C36 0.077(4) 0.100(5) 0.068(4) -0.027(3) 0.019(3) -0.038(4)
C37 0.077(4) 0.100(5) 0.068(4) -0.027(3) 0.019(3) -0.038(4)
C38 0.077(4) 0.100(5) 0.068(4) -0.027(3) 0.019(3) -0.038(4)
C39 0.077(4) 0.100(5) 0.068(4) -0.027(3) 0.019(3) -0.038(4)
C36B 0.045(5) 0.083(7) 0.026(4) -0.012(4) 0.009(3) -0.030(5)
C37B 0.045(5) 0.083(7) 0.026(4) -0.012(4) 0.009(3) -0.030(5)
C38B 0.045(5) 0.083(7) 0.026(4) -0.012(4) 0.009(3) -0.030(5)
C39B 0.045(5) 0.083(7) 0.026(4) -0.012(4) 0.009(3) -0.030(5)
C40 0.041(2) 0.044(3) 0.066(3) -0.011(2) -0.001(2) -0.006(2)
C41 0.041(2) 0.044(3) 0.066(3) -0.011(2) -0.001(2) -0.006(2)
C42 0.041(2) 0.044(3) 0.066(3) -0.011(2) -0.001(2) -0.006(2)
C43 0.041(2) 0.044(3) 0.066(3) -0.011(2) -0.001(2) -0.006(2)
C40B 0.059(7) 0.060(8) 0.141(13) 0.002(8) 0.027(8) -0.016(6)
C41B 0.059(7) 0.060(8) 0.141(13) 0.002(8) 0.027(8) -0.016(6)
C42B 0.059(7) 0.060(8) 0.141(13) 0.002(8) 0.027(8) -0.016(6)
C43B 0.059(7) 0.060(8) 0.141(13) 0.002(8) 0.027(8) -0.016(6)
C44 0.067(4) 0.070(4) 0.083(4) -0.015(3) 0.026(3) -0.016(3)
C45 0.067(4) 0.070(4) 0.083(4) -0.015(3) 0.026(3) -0.016(3)
C46 0.067(4) 0.070(4) 0.083(4) -0.015(3) 0.026(3) -0.016(3)
C47 0.067(4) 0.070(4) 0.083(4) -0.015(3) 0.026(3) -0.016(3)
C44B 0.019(4) 0.120(10) 0.051(6) -0.001(6) 0.001(4) -0.020(5)
C45B 0.019(4) 0.120(10) 0.051(6) -0.001(6) 0.001(4) -0.020(5)
C46B 0.019(4) 0.120(10) 0.051(6) -0.001(6) 0.001(4) -0.020(5)
C47B 0.019(4) 0.120(10) 0.051(6) -0.001(6) 0.001(4) -0.020(5)
C48 0.0148(17) 0.030(2) 0.026(2) -0.0068(17) 0.0003(15) -0.0015(16)
C49 0.021(2) 0.038(2) 0.024(2) -0.0044(18) 0.0048(16) -0.0025(18)
C50 0.0177(18) 0.026(2) 0.027(2) -0.0052(16) 0.0050(16) -0.0032(15)
C51 0.019(2) 0.050(3) 0.037(3) 0.012(2) 0.0059(18) -0.001(2)
C52 0.0207(19) 0.027(2) 0.026(2) 0.0024(17) 0.0002(16) -0.0025(16)
C53 0.033(2) 0.027(2) 0.036(3) 0.0014(19) 0.0063(19) -0.0031(18)
C54 0.122(7) 0.043(4) 0.060(4) 0.023(3) -0.025(4) -0.014(4)
C55 0.070(4) 0.061(4) 0.067(4) 0.005(3) 0.007(4) 0.022(4)
C56 0.0184(18) 0.032(2) 0.028(2) 0.0016(17) 0.0071(16) 0.0058(16)
C57 0.027(2) 0.047(3) 0.033(2) 0.011(2) 0.0114(19) 0.014(2)
C58 0.075(4) 0.106(6) 0.051(4) 0.044(4) 0.044(3) 0.060(4)
C59 0.047(6) 0.055(7) 0.042(6) -0.007(5) 0.018(5) 0.003(5)
C59B 0.049(7) 0.050(7) 0.027(6) 0.001(5) 0.020(5) 0.007(5)
C60 0.0201(19) 0.0214(19) 0.028(2) -0.0008(16) -0.0005(16) -0.0024(15)
C61 0.022(2) 0.026(2) 0.044(3) 0.0055(19) -0.0066(19) -0.0043(17)
C62 0.029(2) 0.021(2) 0.044(3) 0.0096(19) -0.005(2) -0.0073(18)
C63 0.047(3) 0.022(2) 0.048(3) -0.003(2) 0.004(2) -0.008(2)
O1 0.0133(12) 0.0168(12) 0.0167(13) -0.0009(10) 0.0020(10) -0.0012(10)
O2 0.0164(12) 0.0164(12) 0.0190(13) -0.0033(10) 0.0046(10) -0.0005(10)
O3 0.0219(14) 0.0186(14) 0.0338(16) -0.0038(12) 0.0045(12) 0.0028(11)
O4 0.0136(12) 0.0185(13) 0.0245(14) 0.0015(11) 0.0014(10) 0.0013(10)
O5 0.0224(14) 0.0211(15) 0.0453(19) 0.0080(13) 0.0016(13) 0.0020(12)
O6 0.0218(14) 0.0220(15) 0.050(2) 0.0035(14) 0.0073(14) 0.0043(12)
O7 0.0180(13) 0.0238(14) 0.0289(15) 0.0086(12) -0.0012(11) -0.0003(11)
O8 0.0137(12) 0.0178(13) 0.0235(14) 0.0009(11) 0.0011(10) 0.0013(10)
O9 0.0140(13) 0.0269(15) 0.0382(17) 0.0000(13) -0.0008(12) 0.0012(11)
O10 0.0323(17) 0.0380(18) 0.0252(16) 0.0036(13) -0.0029(13) 0.0023(14)
O12 0.0159(12) 0.0207(13) 0.0173(13) 0.0010(10) 0.0007(10) -0.0003(10)
O11 0.0145(12) 0.0217(13) 0.0212(14) -0.0024(11) -0.0016(10) -0.0001(10)
O13 0.0206(13) 0.0285(15) 0.0200(14) -0.0054(11) 0.0004(11) 0.0027(11)
O14 0.0180(13) 0.0189(13) 0.0275(15) -0.0047(11) 0.0021(11) -0.0026(11)
O16 0.0133(12) 0.0157(12) 0.0169(13) -0.0010(10) 0.0029(10) 0.0003(9)
O15 0.0149(12) 0.0184(13) 0.0158(12) -0.0030(10) 0.0031(10) 0.0006(10)
O17 0.0131(12) 0.0185(13) 0.0157(12) 0.0030(10) 0.0034(10) -0.0002(10)
O18 0.0117(11) 0.0159(12) 0.0143(12) -0.0008(10) 0.0027(9) -0.0016(9)
O19 0.0248(14) 0.0236(14) 0.0190(14) -0.0094(11) 0.0009(11) 0.0043(11)
O20 0.0188(13) 0.0253(14) 0.0141(13) 0.0020(11) 0.0035(10) 0.0040(11)
O21 0.0164(12) 0.0200(13) 0.0202(14) -0.0023(11) 0.0005(10) 0.0006(10)
O22 0.0387(18) 0.0364(18) 0.0300(17) -0.0150(14) -0.0147(14) 0.0077(15)
O23 0.0270(16) 0.0249(16) 0.050(2) -0.0061(14) -0.0099(14) 0.0002(13)
O24 0.0180(13) 0.0230(15) 0.0376(17) -0.0028(13) -0.0073(12) -0.0050(11)
O25 0.0192(13) 0.0221(14) 0.0188(13) -0.0021(11) -0.0022(10) 0.0018(11)
O26 0.0324(17) 0.0288(16) 0.0369(18) -0.0038(14) -0.0128(14) -0.0004(13)
O27 0.0159(14) 0.0366(18) 0.057(2) 0.0065(16) 0.0025(14) -0.0026(13)
O28 0.0121(11) 0.0176(13) 0.0211(13) 0.0020(10) 0.0013(10) 0.0011(10)
O29 0.0148(12) 0.0208(13) 0.0221(14) 0.0027(11) -0.0010(10) 0.0029(10)
O30 0.0157(13) 0.0342(16) 0.0273(15) -0.0013(13) 0.0052(11) 0.0066(12)
O31 0.0257(15) 0.0200(14) 0.0279(15) 0.0000(12) 0.0000(12) 0.0010(12)
O32 0.0157(12) 0.0214(13) 0.0147(12) -0.0038(10) 0.0027(10) 0.0024(10)
O33 0.0159(12) 0.0190(13) 0.0153(13) -0.0006(10) 0.0033(10) -0.0006(10)
O34 0.0145(12) 0.0182(12) 0.0143(12) 0.0006(10) 0.0029(10) -0.0018(10)
O35 0.0236(14) 0.0324(16) 0.0208(14) 0.0021(12) 0.0065(11) 0.0059(12)
Cu1 0.0153(2) 0.0137(2) 0.0213(2) -0.00204(17) 0.00215(17) -0.00004(17)
Cu2 0.0137(2) 0.0130(2) 0.0120(2) -0.00066(16) 0.00221(16) -0.00012(16)
Cu3 0.0170(2) 0.0170(2) 0.0125(2) -0.00202(17) 0.00154(16) 0.00214(17)
Cu4 0.01145(19) 0.0132(2) 0.0159(2) -0.00038(16) 0.00258(16) -0.00027(16)
Mo1 0.01509(15) 0.01523(15) 0.03317(19) 0.00290(13) 0.00121(13) 0.00210(12)
Mo2 0.01390(15) 0.02171(16) 0.02173(17) 0.00239(13) -0.00262(12) 0.00120(12)
Mo3 0.01417(14) 0.01665(15) 0.01576(15) -0.00397(12) 0.00041(11) -0.00032(11)
Mo4 0.01419(15) 0.02159(17) 0.02800(18) -0.00087(14) -0.00489(13) -0.00122(13)
Mo5 0.01351(14) 0.01712(15) 0.01778(16) -0.00053(12) 0.00157(11) 0.00249(12)
Mo6 0.02317(17) 0.01963(16) 0.02588(18) -0.00766(14) -0.00788(14) 0.00140(13)
N1 0.0199(16) 0.0169(16) 0.0289(18) -0.0032(13) -0.0004(14) -0.0014(13)
N2 0.0166(15) 0.0169(15) 0.0243(17) -0.0011(13) 0.0051(13) -0.0006(12)
N3 0.027(3) 0.151(7) 0.058(4) -0.010(4) -0.002(2) 0.010(3)
N4 0.0152(15) 0.0212(16) 0.0191(16) -0.0029(13) 0.0007(12) 0.0002(12)
P1 0.0111(4) 0.0151(4) 0.0182(5) -0.0017(4) 0.0041(3) 0.0003(3)
P2 0.0131(4) 0.0182(4) 0.0171(5) 0.0040(4) 0.0020(3) 0.0002(3)
P3 0.0174(4) 0.0208(5) 0.0123(4) 0.0002(4) 0.0018(3) 0.0029(4)
P4 0.0115(4) 0.0167(4) 0.0191(5) 0.0015(4) 0.0023(3) -0.0018(3)
O1S 0.0251(15) 0.0295(16) 0.0268(15) 0.0055(12) 0.0077(12) 0.0007(12)
C2S 0.177(13) 0.161(12) 0.140(11) -0.020(9) 0.057(10) -0.075(11)
O2S 0.096(4) 0.071(3) 0.042(2) -0.006(2) 0.028(2) -0.043(3)

loop_
_atom_type_symbol
_atom_type_description
_atom_type_scat_dispersion_real
_atom_type_scat_dispersion_imag
_atom_type_scat_source
C C 0.0033 0.0016 'International Tables Vol C Tables 4.2.6.8 and 6.1.1.4'
H H 0.0000 0.0000 'International Tables Vol C Tables 4.2.6.8 and 6.1.1.4'
N N 0.0061 0.0033 'International Tables Vol C Tables 4.2.6.8 and 6.1.1.4'
O O 0.0106 0.0060 'International Tables Vol C Tables 4.2.6.8 and 6.1.1.4'
Cu Cu 0.3201 1.2651 'International Tables Vol C Tables 4.2.6.8 and 6.1.1.4'
Mo Mo -1.6832 0.6857 'International Tables Vol C Tables 4.2.6.8 and 6.1.1.4'
P P 0.1023 0.0942 'International Tables Vol C Tables 4.2.6.8 and 6.1.1.4'

loop_
_geom_angle_atom_site_label_1
_geom_angle_atom_site_label_2
_geom_angle_atom_site_label_3
_geom_angle
N1 C2 C3 122.5(4)
N1 C2 H2 118.7
C3 C2 H2 118.7
C2 C3 C4 119.3(4)
C2 C3 H3 120.3
C4 C3 H3 120.3
C5 C4 C3 118.5(4)
C5 C4 H4 120.7
C3 C4 H4 120.7
C4 C5 C6 119.2(4)
C4 C5 H5 120.4
C6 C5 H5 120.4
N1 C6 C5 122.4(4)
N1 C6 H6 118.8
C5 C6 H6 118.8
O3 C7 H7A 109.5
O3 C7 H7B 109.5
H7A C7 H7B 109.5
O3 C7 H7C 109.5
H7A C7 H7C 109.5
H7B C7 H7C 109.5
C9 C8 C10 110.5(4)
C9 C8 C11 109.6(4)
C10 C8 C11 107.7(4)
C9 C8 P1 109.2(3)
C10 C8 P1 110.7(3)
C11 C8 P1 109.2(3)
C8 C9 H9A 109.5
C8 C9 H9B 109.5
H9A C9 H9B 109.5
C8 C9 H9C 109.5
H9A C9 H9C 109.5
H9B C9 H9C 109.5
C8 C10 H10A 109.5
C8 C10 H10B 109.5
H10A C10 H10B 109.5
C8 C10 H10C 109.5
H10A C10 H10C 109.5
H10B C10 H10C 109.5
C8 C11 H11A 109.5
C8 C11 H11B 109.5
H11A C11 H11B 109.5
C8 C11 H11C 109.5
H11A C11 H11C 109.5
H11B C11 H11C 109.5
C14 C12 C15 110.0(4)
C14 C12 C13 109.7(4)
C15 C12 C13 109.4(4)
C14 C12 P2 108.3(3)
C15 C12 P2 108.4(3)
C13 C12 P2 111.1(3)
C12 C13 H13A 109.5
C12 C13 H13B 109.5
H13A C13 H13B 109.5
C12 C13 H13C 109.5
H13A C13 H13C 109.5
H13B C13 H13C 109.5
C12 C14 H14A 109.5
C12 C14 H14B 109.5
H14A C14 H14B 109.5
C12 C14 H14C 109.5
H14A C14 H14C 109.5
H14B C14 H14C 109.5
C12 C15 H15A 109.5
C12 C15 H15B 109.5
H15A C15 H15B 109.5
C12 C15 H15C 109.5
H15A C15 H15C 109.5
H15B C15 H15C 109.5
O15 C16 H16A 109.5
O15 C16 H16B 109.5
H16A C16 H16B 109.5
O15 C16 H16C 109.5
H16A C16 H16C 109.5
H16B C16 H16C 109.5
N2 C17 C18 122.8(4)
N2 C17 H17 118.6
C18 C17 H17 118.6
C19 C18 C17 118.5(4)
C19 C18 H18 120.7
C17 C18 H18 120.7
C18 C19 C20 119.1(4)
C18 C19 H19 120.4
C20 C19 H19 120.4
C19 C20 C21 119.3(5)
C19 C20 H20 120.3
C21 C20 H20 120.3
N2 C21 C20 121.4(4)
N2 C21 H21 119.3
C20 C21 H21 119.3
O32 C22 H22A 109.5
O32 C22 H22B 109.5
H22A C22 H22B 109.5
O32 C22 H22C 109.5
H22A C22 H22C 109.5
H22B C22 H22C 109.5
C24 C23 C25 109.7(4)
C24 C23 C26 108.5(4)
C25 C23 C26 109.9(4)
C24 C23 P3 109.9(3)
C25 C23 P3 107.6(3)
C26 C23 P3 111.2(3)
C23 C24 H24A 109.5
C23 C24 H24B 109.5
H24A C24 H24B 109.5
C23 C24 H24C 109.5
H24A C24 H24C 109.5
H24B C24 H24C 109.5
C23 C25 H25A 109.5
C23 C25 H25B 109.5
H25A C25 H25B 109.5
C23 C25 H25C 109.5
H25A C25 H25C 109.5
H25B C25 H25C 109.5
C23 C26 H26A 109.5
C23 C26 H26B 109.5
H26A C26 H26B 109.5
C23 C26 H26C 109.5
H26A C26 H26C 109.5
H26B C26 H26C 109.5
C29 C27 C30 109.7(4)
C29 C27 C28 110.4(4)
C30 C27 C28 109.0(4)
C29 C27 P4 108.1(3)
C30 C27 P4 110.1(3)
C28 C27 P4 109.4(3)
C27 C28 H28A 109.5
C27 C28 H28B 109.5
H28A C28 H28B 109.5
C27 C28 H28C 109.5
H28A C28 H28C 109.5
H28B C28 H28C 109.5
C27 C29 H29A 109.5
C27 C29 H29B 109.5
H29A C29 H29B 109.5
C27 C29 H29C 109.5
H29A C29 H29C 109.5
H29B C29 H29C 109.5
C27 C30 H30A 109.5
C27 C30 H30B 109.5
H30A C30 H30B 109.5
C27 C30 H30C 109.5
H30A C30 H30C 109.5
H30B C30 H30C 109.5
O19 C31 H31A 109.5
O19 C31 H31B 109.5
H31A C31 H31B 109.5
O19 C31 H31C 109.5
H31A C31 H31C 109.5
H31B C31 H31C 109.5
N3 C32 C33 117.1(9)
N3 C32 H32A 108.0
C33 C32 H32A 108.0
N3 C32 H32B 108.0
C33 C32 H32B 108.0
H32A C32 H32B 107.3
C34 C33 C32 111.3(12)
C34 C33 H33A 109.4
C32 C33 H33A 109.4
C34 C33 H33B 109.4
C32 C33 H33B 109.4
H33A C33 H33B 108.0
C33 C34 C35 113.9(10)
C33 C34 H34A 108.8
C35 C34 H34A 108.8
C33 C34 H34B 108.8
C35 C34 H34B 108.8
H34A C34 H34B 107.7
C34 C35 H35A 109.5
C34 C35 H35B 109.5
H35A C35 H35B 109.5
C34 C35 H35C 109.5
H35A C35 H35C 109.5
H35B C35 H35C 109.5
C33B C32B N3 127.7(18)
C33B C32B H32C 105.4
N3 C32B H32C 105.4
C33B C32B H32D 105.4
N3 C32B H32D 105.4
H32C C32B H32D 106.0
C32B C33B C34B 114(2)
C32B C33B H33C 108.7
C34B C33B H33C 108.7
C32B C33B H33D 108.7
C34B C33B H33D 108.7
H33C C33B H33D 107.6
C35B C34B C33B 121.3(16)
C35B C34B H34C 107.0
C33B C34B H34C 107.0
C35B C34B H34D 107.0
C33B C34B H34D 107.0
H34C C34B H34D 106.7
C34B C35B H35D 109.5
C34B C35B H35E 109.5
H35D C35B H35E 109.5
C34B C35B H35F 109.5
H35D C35B H35F 109.5
H35E C35B H35F 109.5
C37 C36 N3 113.9(8)
C37 C36 H36A 108.8
N3 C36 H36A 108.8
C37 C36 H36B 108.8
N3 C36 H36B 108.8
H36A C36 H36B 107.7
C38 C37 C36 115.5(9)
C38 C37 H37A 108.4
C36 C37 H37A 108.4
C38 C37 H37B 108.4
C36 C37 H37B 108.4
H37A C37 H37B 107.5
C39 C38 C37 116.3(12)
C39 C38 H38A 108.2
C37 C38 H38A 108.2
C39 C38 H38B 108.2
C37 C38 H38B 108.2
H38A C38 H38B 107.4
C38 C39 H39A 109.5
C38 C39 H39B 109.5
H39A C39 H39B 109.5
C38 C39 H39C 109.5
H39A C39 H39C 109.5
H39B C39 H39C 109.5
C37B C36B N3 117.2(10)
C37B C36B H36C 108.0
N3 C36B H36C 108.0
C37B C36B H36D 108.0
N3 C36B H36D 108.0
H36C C36B H36D 107.2
C36B C37B C38B 124.6(13)
C36B C37B H37C 106.2
C38B C37B H37C 106.2
C36B C37B H37D 106.2
C38B C37B H37D 106.2
H37C C37B H37D 106.4
C39B C38B C37B 108.0(13)
C39B C38B H38C 110.1
C37B C38B H38C 110.1
C39B C38B H38D 110.1
C37B C38B H38D 110.1
H38C C38B H38D 108.4
C38B C39B H39D 109.5
C38B C39B H39E 109.5
H39D C39B H39E 109.5
C38B C39B H39F 109.5
H39D C39B H39F 109.5
H39E C39B H39F 109.5
C41 C40 N3 121.8(8)
C41 C40 H40A 106.9
N3 C40 H40A 106.9
C41 C40 H40B 106.9
N3 C40 H40B 106.9
H40A C40 H40B 106.7
C40 C41 C42 111.5(9)
C40 C41 H41A 109.3
C42 C41 H41A 109.3
C40 C41 H41B 109.3
C42 C41 H41B 109.3
H41A C41 H41B 108.0
C43 C42 C41 115.8(8)
C43 C42 H42A 108.3
C41 C42 H42A 108.3
C43 C42 H42B 108.3
C41 C42 H42B 108.3
H42A C42 H42B 107.4
C42 C43 H43A 109.5
C42 C43 H43B 109.5
H43A C43 H43B 109.5
C42 C43 H43C 109.5
H43A C43 H43C 109.5
H43B C43 H43C 109.5
N3 C40B C41B 113(3)
N3 C40B H40C 108.9
C41B C40B H40C 108.9
N3 C40B H40D 108.9
C41B C40B H40D 108.9
H40C C40B H40D 107.7
C42B C41B C40B 105(3)
C42B C41B H41C 110.8
C40B C41B H41C 110.8
C42B C41B H41D 110.8
C40B C41B H41D 110.8
H41C C41B H41D 108.9
C41B C42B C43B 106.3(18)
C41B C42B H42C 110.5
C43B C42B H42C 110.5
C41B C42B H42D 110.5
C43B C42B H42D 110.5
H42C C42B H42D 108.7
C42B C43B H43D 109.5
C42B C43B H43E 109.5
H43D C43B H43E 109.5
C42B C43B H43F 109.5
H43D C43B H43F 109.5
H43E C43B H43F 109.5
C45 C44 N3 110.9(8)
C45 C44 H44A 109.5
N3 C44 H44A 109.5
C45 C44 H44B 109.5
N3 C44 H44B 109.5
H44A C44 H44B 108.0
C44 C45 C46 107.7(10)
C44 C45 H45A 110.2
C46 C45 H45A 110.2
C44 C45 H45B 110.2
C46 C45 H45B 110.2
H45A C45 H45B 108.5
C47 C46 C45 114.4(13)
C47 C46 H46A 108.7
C45 C46 H46A 108.7
C47 C46 H46B 108.7
C45 C46 H46B 108.7
H46A C46 H46B 107.6
C46 C47 H47A 109.5
C46 C47 H47B 109.5
H47A C47 H47B 109.5
C46 C47 H47C 109.5
H47A C47 H47C 109.5
H47B C47 H47C 109.5
C45B C44B N3 105.3(14)
C45B C44B H44C 110.7
N3 C44B H44C 110.7
C45B C44B H44D 110.7
N3 C44B H44D 110.7
H44C C44B H44D 108.8
C46B C45B C44B 115.1(17)
C46B C45B H45C 108.5
C44B C45B H45C 108.5
C46B C45B H45D 108.5
C44B C45B H45D 108.5
H45C C45B H45D 107.5
C47B C46B C45B 141(2)
C47B C46B H46C 101.8
C45B C46B H46C 101.8
C47B C46B H46D 101.8
C45B C46B H46D 101.8
H46C C46B H46D 104.7
C46B C47B H47D 109.5
C46B C47B H47E 109.5
H47D C47B H47E 109.5
C46B C47B H47F 109.5
H47D C47B H47F 109.5
H47E C47B H47F 109.5
C49 C48 N4 115.9(3)
C49 C48 H48A 108.3
N4 C48 H48A 108.3
C49 C48 H48B 108.3
N4 C48 H48B 108.3
H48A C48 H48B 107.4
C48 C49 C50 110.5(3)
C48 C49 H49A 109.5
C50 C49 H49A 109.5
C48 C49 H49B 109.5
C50 C49 H49B 109.5
H49A C49 H49B 108.1
C51 C50 C49 114.5(4)
C51 C50 H50A 108.6
C49 C50 H50A 108.6
C51 C50 H50B 108.6
C49 C50 H50B 108.6
H50A C50 H50B 107.6
C50 C51 H51A 109.5
C50 C51 H51B 109.5
H51A C51 H51B 109.5
C50 C51 H51C 109.5
H51A C51 H51C 109.5
H51B C51 H51C 109.5
C53 C52 N4 115.7(3)
C53 C52 H52A 108.4
N4 C52 H52A 108.4
C53 C52 H52B 108.4
N4 C52 H52B 108.3
H52A C52 H52B 107.4
C54 C53 C52 113.2(4)
C54 C53 H53A 108.9
C52 C53 H53A 108.9
C54 C53 H53B 108.9
C52 C53 H53B 108.9
H53A C53 H53B 107.8
C55 C54 C53 122.0(7)
C55 C54 H54A 106.8
C53 C54 H54A 106.8
C55 C54 H54B 106.8
C53 C54 H54B 106.8
H54A C54 H54B 106.7
C54 C55 H55A 109.5
C54 C55 H55B 109.5
H55A C55 H55B 109.5
C54 C55 H55C 109.5
H55A C55 H55C 109.5
H55B C55 H55C 109.5
C57 C56 N4 116.0(3)
C57 C56 H56A 108.3
N4 C56 H56A 108.3
C57 C56 H56B 108.3
N4 C56 H56B 108.3
H56A C56 H56B 107.4
C58 C57 C56 110.1(4)
C58 C57 H57A 109.7
C56 C57 H57A 109.7
C58 C57 H57B 109.7
C56 C57 H57B 109.7
H57A C57 H57B 108.2
C59 C58 C57 121.2(7)
C57 C58 C59B 116.2(6)
C59 C58 H58A 108.4
C57 C58 H58A 106.0
C59 C58 H58B 108.3
C57 C58 H58B 107.0
H58A C58 H58B 104.9
C57 C58 H58C 108.5
C59B C58 H58C 110.1
C57 C58 H58D 106.9
C59B C58 H58D 107.6
H58C C58 H58D 107.0
C58 C59 H59A 109.1
C58 C59 H59B 108.4
H59A C59 H59B 109.5
C58 C59 H59C 108.9
H59A C59 H59C 110.6
H59B C59 H59C 110.2
C58 C59B H59D 108.5
C58 C59B H59E 108.3
H59D C59B H59E 109.7
C58 C59B H59F 110.0
H59D C59B H59F 109.7
H59E C59B H59F 110.6
N4 C60 C61 115.6(3)
N4 C60 H60A 108.4
C61 C60 H60A 108.4
N4 C60 H60B 108.4
C61 C60 H60B 108.4
H60A C60 H60B 107.4
C60 C61 C62 110.5(4)
C60 C61 H61A 109.6
C62 C61 H61A 109.6
C60 C61 H61B 109.6
C62 C61 H61B 109.6
H61A C61 H61B 108.1
C63 C62 C61 114.5(4)
C63 C62 H62A 108.6
C61 C62 H62A 108.6
C63 C62 H62B 108.6
C61 C62 H62B 108.6
H62A C62 H62B 107.6
C62 C63 H63A 109.5
C62 C63 H63B 109.5
H63A C63 H63B 109.5
C62 C63 H63C 109.5
H63A C63 H63C 109.5
H63B C63 H63C 109.5
Cu1 O1 Cu2 107.09(11)
Cu1 O1 Cu3 133.12(13)
Cu2 O1 Cu3 96.52(11)
Cu1 O1 H1 108.3
Cu2 O1 H1 102.4
Cu3 O1 H1 105.2
P1 O2 Cu1 123.65(16)
C7 O3 Cu1 113.7(3)
C7 O3 Mo1 124.3(3)
Cu1 O3 Mo1 112.99(14)
P2 O4 Mo1 133.62(15)
P2 O4 Cu1 119.30(14)
Mo1 O4 Cu1 95.74(10)
Mo1 O7 Mo2 123.71(15)
P1 O8 Mo2 128.57(15)
P1 O8 Mo1 132.34(15)
Mo2 O8 Mo1 89.89(9)
P2 O12 Mo2 129.45(15)
P2 O12 Mo3 130.77(14)
Mo2 O12 Mo3 90.55(9)
Mo3 O11 Mo2 124.25(14)
P1 O16 Mo3 134.09(15)
P1 O16 Cu2 117.05(13)
Mo3 O16 Cu2 96.52(9)
C16 O15 Cu2 114.4(2)
C16 O15 Mo3 121.2(2)
Cu2 O15 Mo3 114.19(12)
P2 O17 Cu2 123.19(15)
Cu4 O18 Cu2 106.57(11)
Cu4 O18 Cu3 111.51(11)
Cu2 O18 Cu3 98.83(11)
Cu4 O18 H18A 113.5
Cu2 O18 H18A 109.8
Cu3 O18 H18A 115.2
C31 O19 Cu3 119.1(3)
C31 O19 Mo6 118.6(2)
Cu3 O19 Mo6 116.96(13)
P3 O20 Cu3 123.50(16)
P4 O21 Mo6 134.81(15)
Mo6 O24 Mo4 123.78(16)
P3 O25 Mo4 130.64(16)
P3 O25 Mo6 132.92(15)
Mo4 O25 Mo6 90.06(10)
P4 O28 Mo4 129.18(15)
P4 O28 Mo5 133.13(14)
Mo4 O28 Mo5 89.79(8)
Mo5 O29 Mo4 125.07(14)
C22 O32 Cu4 116.4(2)
C22 O32 Mo5 122.9(2)
Cu4 O32 Mo5 113.72(12)
P3 O33 Mo5 132.18(15)
P3 O33 Cu4 118.57(14)
Mo5 O33 Cu4 95.63(10)
P4 O34 Cu4 123.62(15)
Cu3 O35 H35X 105.5
Cu3 O35 H35Y 97.3
H35X O35 H35Y 100.3
O2 Cu1 O3 86.01(11)
O2 Cu1 O1 88.15(10)
O3 Cu1 O1 174.17(11)
O2 Cu1 N1 166.43(13)
O3 Cu1 N1 92.68(13)
O1 Cu1 N1 93.02(12)
O2 Cu1 O4 100.08(10)
O3 Cu1 O4 73.07(11)
O1 Cu1 O4 107.94(10)
N1 Cu1 O4 92.43(12)
O17 Cu2 O18 166.29(10)
O17 Cu2 O15 88.68(11)
O18 Cu2 O15 97.23(10)
O17 Cu2 O1 92.30(11)
O18 Cu2 O1 82.57(10)
O15 Cu2 O1 176.35(10)
O17 Cu2 O16 101.19(9)
O18 Cu2 O16 92.47(9)
O15 Cu2 O16 69.64(9)
O1 Cu2 O16 106.72(9)
O17 Cu2 Cu3 131.18(8)
O18 Cu2 Cu3 41.07(7)
O15 Cu2 Cu3 138.21(8)
O1 Cu2 Cu3 41.92(7)
O16 Cu2 Cu3 107.16(6)
O19 Cu3 O20 92.11(12)
O19 Cu3 O18 169.14(11)
O20 Cu3 O18 90.77(11)
O19 Cu3 O1 94.95(11)
O20 Cu3 O1 170.87(11)
O18 Cu3 O1 81.25(10)
O19 Cu3 O35 96.63(11)
O20 Cu3 O35 92.82(11)
O18 Cu3 O35 93.68(10)
O1 Cu3 O35 92.11(10)
O19 Cu3 Cu2 134.15(9)
O20 Cu3 Cu2 129.90(8)
O18 Cu3 Cu2 40.10(7)
O1 Cu3 Cu2 41.56(7)
O35 Cu3 Cu2 98.33(7)
O34 Cu4 O32 91.46(11)
O34 Cu4 O18 85.03(10)
O32 Cu4 O18 176.30(11)
O34 Cu4 N2 160.17(12)
O32 Cu4 N2 91.90(12)
O18 Cu4 N2 91.80(12)
O34 Cu4 O33 102.92(10)
O32 Cu4 O33 71.86(10)
O18 Cu4 O33 107.76(10)
N2 Cu4 O33 96.70(11)
O6 Mo1 O5 103.99(14)
O6 Mo1 O7 103.26(14)
O5 Mo1 O7 100.01(14)
O6 Mo1 O3 91.43(14)
O5 Mo1 O3 97.86(13)
O7 Mo1 O3 153.27(11)
O6 Mo1 O4 158.92(13)
O5 Mo1 O4 93.87(12)
O7 Mo1 O4 84.20(11)
O3 Mo1 O4 74.88(10)
O6 Mo1 O8 87.43(12)
O5 Mo1 O8 168.00(13)
O7 Mo1 O8 73.35(11)
O3 Mo1 O8 85.33(10)
O4 Mo1 O8 75.73(9)
O10 Mo2 O9 104.14(15)
O10 Mo2 O7 99.84(14)
O9 Mo2 O7 98.98(13)
O10 Mo2 O11 100.25(14)
O9 Mo2 O11 98.03(13)
O7 Mo2 O11 149.54(11)
O10 Mo2 O12 91.89(12)
O9 Mo2 O12 163.14(12)
O7 Mo2 O12 83.11(10)
O11 Mo2 O12 73.58(10)
O10 Mo2 O8 166.15(13)
O9 Mo2 O8 88.86(12)
O7 Mo2 O8 72.97(11)
O11 Mo2 O8 82.32(10)
O12 Mo2 O8 75.69(9)
O14 Mo3 O13 103.22(14)
O14 Mo3 O11 100.75(12)
O13 Mo3 O11 102.88(12)
O14 Mo3 O15 98.53(11)
O13 Mo3 O15 90.31(11)
O11 Mo3 O15 153.37(11)
O14 Mo3 O16 95.72(11)
O13 Mo3 O16 157.02(12)
O11 Mo3 O16 85.98(10)
O15 Mo3 O16 73.93(9)
O14 Mo3 O12 168.89(11)
O13 Mo3 O12 86.60(12)
O11 Mo3 O12 71.60(10)
O15 Mo3 O12 86.44(9)
O16 Mo3 O12 76.03(9)
O27 Mo4 O26 103.99(17)
O27 Mo4 O24 97.61(15)
O26 Mo4 O24 100.29(14)
O27 Mo4 O29 100.27(14)
O26 Mo4 O29 97.38(13)
O24 Mo4 O29 150.94(11)
O27 Mo4 O25 163.44(13)
O26 Mo4 O25 91.58(14)
O24 Mo4 O25 73.71(11)
O29 Mo4 O25 82.95(10)
O27 Mo4 O28 91.30(13)
O26 Mo4 O28 163.44(13)
O24 Mo4 O28 83.65(10)
O29 Mo4 O28 73.27(10)
O25 Mo4 O28 73.96(9)
O31 Mo5 O30 103.99(14)
O31 Mo5 O29 100.70(12)
O30 Mo5 O29 102.86(13)
O31 Mo5 O32 98.50(12)
O30 Mo5 O32 90.46(12)
O29 Mo5 O32 153.13(11)
O31 Mo5 O33 94.84(12)
O30 Mo5 O33 156.87(12)
O29 Mo5 O33 86.42(10)
O32 Mo5 O33 73.34(10)
O31 Mo5 O28 168.15(12)
O30 Mo5 O28 86.89(12)
O29 Mo5 O28 71.85(10)
O32 Mo5 O28 85.91(9)
O33 Mo5 O28 75.81(9)
O23 Mo6 O22 103.25(16)
O23 Mo6 O24 99.69(15)
O22 Mo6 O24 103.00(15)
O23 Mo6 O19 97.57(13)
O22 Mo6 O19 91.35(14)
O24 Mo6 O19 154.29(11)
O23 Mo6 O21 97.87(13)
O22 Mo6 O21 155.80(14)
O24 Mo6 O21 84.72(11)
O19 Mo6 O21 74.12(10)
O23 Mo6 O25 170.76(14)
O22 Mo6 O25 83.49(13)
O24 Mo6 O25 72.38(11)
O19 Mo6 O25 88.48(10)
O21 Mo6 O25 77.00(9)
C2 N1 C6 118.0(4)
C2 N1 Cu1 119.6(3)
C6 N1 Cu1 122.3(3)
C17 N2 C21 118.7(4)
C17 N2 Cu4 120.0(3)
C21 N2 Cu4 121.2(3)
C32 N3 C40 115.1(7)
C32 N3 C36 113.4(8)
C40 N3 C36 106.8(8)
C40B N3 C44B 134.3(19)
C32 N3 C44 114.7(8)
C40 N3 C44 106.2(7)
C36 N3 C44 99.1(7)
C40B N3 C32B 123.8(17)
C44B N3 C32B 100.3(11)
C40B N3 C36B 104.1(14)
C44B N3 C36B 87.6(9)
C32B N3 C36B 87.9(10)
C60 N4 C48 108.3(3)
C60 N4 C56 112.0(3)
C48 N4 C56 108.6(3)
C60 N4 C52 109.0(3)
C48 N4 C52 111.3(3)
C56 N4 C52 107.7(3)
O8 P1 O2 111.51(15)
O8 P1 O16 111.96(15)
O2 P1 O16 107.12(14)
O8 P1 C8 108.95(17)
O2 P1 C8 108.38(17)
O16 P1 C8 108.81(17)
O17 P2 O12 111.78(15)
O17 P2 O4 108.55(15)
O12 P2 O4 111.06(15)
O17 P2 C12 105.84(17)
O12 P2 C12 109.12(18)
O4 P2 C12 110.37(18)
O20 P3 O25 111.77(15)
O20 P3 O33 108.44(14)
O25 P3 O33 111.17(15)
O20 P3 C23 106.61(17)
O25 P3 C23 109.12(18)
O33 P3 C23 109.61(18)
O34 P4 O28 111.71(15)
O34 P4 O21 107.73(14)
O28 P4 O21 111.94(15)
O34 P4 C27 107.54(17)
O28 P4 C27 109.14(17)
O21 P4 C27 108.63(18)
O2S C2S H2S1 109.5
O2S C2S H2S2 109.5
H2S1 C2S H2S2 109.5
O2S C2S H2S3 109.5
H2S1 C2S H2S3 109.5
H2S2 C2S H2S3 109.5
C2S O2S H2S 109.5
O3S C3S H3S1 109.5
O3S C3S H3S2 109.5
H3S1 C3S H3S2 109.5
O3S C3S H3S3 109.5
H3S1 C3S H3S3 109.5
H3S2 C3S H3S3 109.5
C3S O3S H3S 109.5
O4S C4S H4S1 109.5
O4S C4S H4S2 109.5
H4S1 C4S H4S2 109.5
O4S C4S H4S3 109.5
H4S1 C4S H4S3 109.5
H4S2 C4S H4S3 109.5
C4S O4S H4S 109.6

loop_
_geom_bond_atom_site_label_1
_geom_bond_atom_site_label_2
_geom_bond_distance
C2 N1 1.338(5)
C2 C3 1.383(6)
C2 H2 0.9500
C3 C4 1.385(6)
C3 H3 0.9500
C4 C5 1.379(7)
C4 H4 0.9500
C5 C6 1.384(6)
C5 H5 0.9500
C6 N1 1.350(5)
C6 H6 0.9500
C7 O3 1.480(6)
C7 H7A 0.9800
C7 H7B 0.9800
C7 H7C 0.9800
C8 C9 1.515(6)
C8 C10 1.518(6)
C8 C11 1.546(6)
C8 P1 1.832(4)
C9 H9A 0.9800
C9 H9B 0.9800
C9 H9C 0.9800
C10 H10A 0.9800
C10 H10B 0.9800
C10 H10C 0.9800
C11 H11A 0.9800
C11 H11B 0.9800
C11 H11C 0.9800
C12 C14 1.534(7)
C12 C15 1.541(6)
C12 C13 1.541(6)
C12 P2 1.822(4)
C13 H13A 0.9800
C13 H13B 0.9800
C13 H13C 0.9800
C14 H14A 0.9800
C14 H14B 0.9800
C14 H14C 0.9800
C15 H15A 0.9800
C15 H15B 0.9800
C15 H15C 0.9800
C16 O15 1.436(4)
C16 H16A 0.9800
C16 H16B 0.9800
C16 H16C 0.9800
C17 N2 1.334(5)
C17 C18 1.380(6)
C17 H17 0.9500
C18 C19 1.371(7)
C18 H18 0.9500
C19 C20 1.381(7)
C19 H19 0.9500
C20 C21 1.382(6)
C20 H20 0.9500
C21 N2 1.341(5)
C21 H21 0.9500
C22 O32 1.421(5)
C22 H22A 0.9800
C22 H22B 0.9800
C22 H22C 0.9800
C23 C24 1.523(7)
C23 C25 1.526(6)
C23 C26 1.532(6)
C23 P3 1.821(4)
C24 H24A 0.9800
C24 H24B 0.9800
C24 H24C 0.9800
C25 H25A 0.9800
C25 H25B 0.9800
C25 H25C 0.9800
C26 H26A 0.9800
C26 H26B 0.9800
C26 H26C 0.9800
C27 C29 1.535(6)
C27 C30 1.535(6)
C27 C28 1.539(6)
C27 P4 1.819(4)
C28 H28A 0.9800
C28 H28B 0.9800
C28 H28C 0.9800
C29 H29A 0.9800
C29 H29B 0.9800
C29 H29C 0.9800
C30 H30A 0.9800
C30 H30B 0.9800
C30 H30C 0.9800
C31 O19 1.436(5)
C31 H31A 0.9800
C31 H31B 0.9800
C31 H31C 0.9800
C32 N3 1.361(12)
C32 C33 1.548(19)
C32 H32A 0.9900
C32 H32B 0.9900
C33 C34 1.466(17)
C33 H33A 0.9900
C33 H33B 0.9900
C34 C35 1.559(14)
C34 H34A 0.9900
C34 H34B 0.9900
C35 H35A 0.9800
C35 H35B 0.9800
C35 H35C 0.9800
C32B C33B 1.41(3)
C32B N3 1.637(19)
C32B H32C 0.9900
C32B H32D 0.9900
C33B C34B 1.61(4)
C33B H33C 0.9900
C33B H33D 0.9900
C34B C35B 1.39(3)
C34B H34C 0.9900
C34B H34D 0.9900
C35B H35D 0.9800
C35B H35E 0.9800
C35B H35F 0.9800
C36 C37 1.511(15)
C36 N3 1.585(12)
C36 H36A 0.9900
C36 H36B 0.9900
C37 C38 1.479(14)
C37 H37A 0.9900
C37 H37B 0.9900
C38 C39 1.325(16)
C38 H38A 0.9900
C38 H38B 0.9900
C39 H39A 0.9800
C39 H39B 0.9800
C39 H39C 0.9800
C36B C37B 1.59(2)
C36B N3 1.883(18)
C36B H36C 0.9900
C36B H36D 0.9900
C37B C38B 1.698(16)
C37B H37C 0.9900
C37B H37D 0.9900
C38B C39B 1.39(2)
C38B H38C 0.9900
C38B H38D 0.9900
C39B H39D 0.9800
C39B H39E 0.9800
C39B H39F 0.9800
C40 C41 1.502(13)
C40 N3 1.515(10)
C40 H40A 0.9900
C40 H40B 0.9900
C41 C42 1.540(15)
C41 H41A 0.9900
C41 H41B 0.9900
C42 C43 1.469(13)
C42 H42A 0.9900
C42 H42B 0.9900
C43 H43A 0.9800
C43 H43B 0.9800
C43 H43C 0.9800
C40B N3 1.16(3)
C40B C41B 1.60(4)
C40B H40C 0.9900
C40B H40D 0.9900
C41B C42B 1.56(4)
C41B H41C 0.9900
C41B H41D 0.9900
C42B C43B 1.568(17)
C42B H42C 0.9900
C42B H42D 0.9900
C43B H43D 0.9800
C43B H43E 0.9800
C43B H43F 0.9800
C44 C45 1.521(15)
C44 N3 1.595(12)
C44 H44A 0.9900
C44 H44B 0.9900
C45 C46 1.557(16)
C45 H45A 0.9900
C45 H45B 0.9900
C46 C47 1.302(17)
C46 H46A 0.9900
C46 H46B 0.9900
C47 H47A 0.9800
C47 H47B 0.9800
C47 H47C 0.9800
C44B C45B 1.51(3)
C44B N3 1.59(2)
C44B H44C 0.9900
C44B H44D 0.9900
C45B C46B 1.43(3)
C45B H45C 0.9900
C45B H45D 0.9900
C46B C47B 1.26(3)
C46B H46C 0.9900
C46B H46D 0.9900
C47B H47D 0.9800
C47B H47E 0.9800
C47B H47F 0.9800
C48 C49 1.518(6)
C48 N4 1.526(5)
C48 H48A 0.9900
C48 H48B 0.9900
C49 C50 1.524(5)
C49 H49A 0.9900
C49 H49B 0.9900
C50 C51 1.512(6)
C50 H50A 0.9900
C50 H50B 0.9900
C51 H51A 0.9800
C51 H51B 0.9800
C51 H51C 0.9800
C52 C53 1.521(6)
C52 N4 1.532(5)
C52 H52A 0.9900
C52 H52B 0.9900
C53 C54 1.498(8)
C53 H53A 0.9900
C53 H53B 0.9900
C54 C55 1.453(7)
C54 H54A 0.9900
C54 H54B 0.9900
C55 H55A 0.9800
C55 H55B 0.9800
C55 H55C 0.9800
C56 C57 1.516(6)
C56 N4 1.528(5)
C56 H56A 0.9900
C56 H56B 0.9900
C57 C58 1.510(7)
C57 H57A 0.9900
C57 H57B 0.9900
C58 C59 1.361(11)
C58 C59B 1.538(10)
C58 H58A 0.9770
C58 H58B 0.9684
C58 H58C 0.9412
C58 H58D 0.9829
C59 H59A 0.9577
C59 H59B 0.9624
C59 H59C 0.9487
C59B H59D 0.9640
C59B H59E 0.9533
C59B H59F 0.9533
C60 N4 1.513(5)
C60 C61 1.520(5)
C60 H60A 0.9900
C60 H60B 0.9900
C61 C62 1.543(6)
C61 H61A 0.9900
C61 H61B 0.9900
C62 C63 1.522(7)
C62 H62A 0.9900
C62 H62B 0.9900
C63 H63A 0.9800
C63 H63B 0.9800
C63 H63C 0.9800
O1 Cu1 1.979(3)
O1 Cu2 2.015(2)
O1 Cu3 2.030(3)
O1 H1 0.8558
O2 P1 1.532(3)
O2 Cu1 1.959(3)
O3 Cu1 1.959(3)
O3 Mo1 2.049(3)
O4 P2 1.549(3)
O4 Mo1 2.176(3)
O4 Cu1 2.330(3)
O5 Mo1 1.702(3)
O6 Mo1 1.700(3)
O7 Mo1 1.887(3)
O7 Mo2 1.921(3)
O8 P1 1.531(3)
O8 Mo2 2.373(3)
O8 Mo1 2.380(3)
O9 Mo2 1.704(3)
O10 Mo2 1.694(3)
O12 P2 1.545(3)
O12 Mo2 2.306(3)
O12 Mo3 2.432(3)
O11 Mo3 1.872(3)
O11 Mo2 1.937(3)
O13 Mo3 1.714(3)
O14 Mo3 1.703(3)
O16 P1 1.540(3)
O16 Mo3 2.137(2)
O16 Cu2 2.402(2)
O15 Cu2 1.978(2)
O15 Mo3 2.061(2)
O17 P2 1.523(3)
O17 Cu2 1.900(2)
O18 Cu4 1.966(2)
O18 Cu2 1.967(2)
O18 Cu3 2.007(2)
O18 H18A 0.8595
O19 Cu3 1.948(3)
O19 Mo6 2.052(3)
O20 P3 1.531(3)
O20 Cu3 1.950(3)
O21 P4 1.543(3)
O21 Mo6 2.157(3)
O22 Mo6 1.712(3)
O23 Mo6 1.695(3)
O24 Mo6 1.881(3)
O24 Mo4 1.922(3)
O25 P3 1.532(3)
O25 Mo4 2.329(3)
O25 Mo6 2.412(3)
O26 Mo4 1.701(3)
O27 Mo4 1.699(3)
O28 P4 1.538(3)
O28 Mo4 2.341(3)
O28 Mo5 2.443(3)
O29 Mo5 1.870(3)
O29 Mo4 1.936(3)
O30 Mo5 1.710(3)
O31 Mo5 1.700(3)
O32 Cu4 1.945(3)
O32 Mo5 2.044(2)
O33 P3 1.547(3)
O33 Mo5 2.180(3)
O33 Cu4 2.326(2)
O34 P4 1.532(3)
O34 Cu4 1.944(3)
O35 Cu3 2.259(3)
O35 H35X 0.8576
O35 H35Y 0.8600
Cu1 N1 2.000(3)
Cu2 Cu3 3.0183(6)
Cu4 N2 1.986(3)
C2S O2S 1.429(10)
C2S H2S1 0.9800
C2S H2S2 0.9800
C2S H2S3 0.9800
O2S H2S 0.8400
C3S O3S 1.446(13)
C3S H3S1 0.9800
C3S H3S2 0.9800
C3S H3S3 0.9800
O3S H3S 0.8400
C4S O4S 1.623(14)
C4S H4S1 0.9800
C4S H4S2 0.9800
C4S H4S3 0.9800
O4S H4S 0.8227

loop_
_geom_hbond_atom_site_label_D
_geom_hbond_atom_site_label_H
_geom_hbond_atom_site_label_A
_geom_hbond_distance_DH
_geom_hbond_distance_HA
_geom_hbond_distance_DA
_geom_hbond_angle_DHA
_geom_hbond_site_symmetry_A
C2 H2 O4 0.95 2.47 3.070(5) 121 .
C2 H2 O5 0.95 2.57 3.479(5) 160 .
C5 H5 O23 0.95 2.47 3.027(6) 117 .
C6 H6 O19 0.95 2.58 3.498(5) 164 .
C7 H7C O2 0.98 2.49 3.000(5) 112 .
C10 H10B O11 0.98 2.51 3.158(5) 124 .
C16 H16A O34 0.98 2.51 3.309(5) 138 .
C17 H17 O14 0.95 2.50 3.207(5) 131 .
C17 H17 O15 0.95 2.41 3.307(5) 158 .
C21 H21 O33 0.95 2.55 3.190(5) 125 .
C28 H28A O17 0.98 2.51 3.402(5) 152 .
C31 H31C O35 0.98 2.42 3.106(6) 127 .
C32 H32B O26 0.99 2.42 3.366(10) 161 .
C32B H32D O30 0.99 2.25 3.129(17) 147 2_545
C36 H36A O27 0.99 2.28 3.036(12) 132 2_545
C36 H36B O30 0.99 2.35 3.326(13) 171 2_545
C36B H36C O26 0.99 2.33 3.203(18) 145 .
C36B H36D O22 0.99 2.31 3.261(17) 160 .
C40 H40B O22 0.99 2.40 3.131(9) 131 .
C40B H40D O27 0.99 2.55 3.51(2) 164 2_545
C44 H44A O29 0.99 2.50 3.345(11) 143 2_545
C44 H44B O27 0.99 2.60 3.281(11) 126 2_545
C44B H44C O24 0.99 2.42 3.236(17) 139 .
C44B H44D O26 0.99 2.57 3.29(2) 130 .
C48 H48A O5 0.99 2.53 3.464(5) 157 1_565
C48 H48B O14 0.99 2.42 3.315(5) 151 .
C52 H52A O9 0.99 2.31 3.233(5) 155 2_656
C56 H56A O9 0.99 2.48 3.402(5) 155 2_656
O1 H1 O21 0.86 2.34 2.857(3) 119 .
O18 H18A O1S 0.86 2.25 2.846(4) 127 .
O35 H35X O2 0.86 1.85 2.685(4) 163 .
O35 H35Y O1S 0.86 1.94 2.761(4) 158 .
C2S H2S2 O10 0.98 2.59 3.270(12) 126 4_565
O2S H2S O1S 0.84 1.95 2.695(5) 146 .

loop_
_geom_torsion_atom_site_label_1
_geom_torsion_atom_site_label_2
_geom_torsion_atom_site_label_3
_geom_torsion_atom_site_label_4
_geom_torsion
N1 C2 C3 C4 1.6(8)
C2 C3 C4 C5 -0.7(8)
C3 C4 C5 C6 -0.5(8)
C4 C5 C6 N1 0.8(7)
N2 C17 C18 C19 -1.4(8)
C17 C18 C19 C20 -0.6(9)
C18 C19 C20 C21 2.8(9)
C19 C20 C21 N2 -3.1(8)
N3 C32 C33 C34 178.2(12)
C32 C33 C34 C35 -176.3(13)
N3 C32B C33B C34B 170.4(17)
C32B C33B C34B C35B -179(2)
N3 C36 C37 C38 -179.7(11)
C36 C37 C38 C39 -55.2(18)
N3 C36B C37B C38B 152.7(14)
C36B C37B C38B C39B 7(2)
N3 C40 C41 C42 167.4(9)
C40 C41 C42 C43 175.4(9)
N3 C40B C41B C42B 166(2)
C40B C41B C42B C43B -179(2)
N3 C44 C45 C46 163.6(10)
C44 C45 C46 C47 -88.8(13)
N3 C44B C45B C46B 164(2)
C44B C45B C46B C47B 108(4)
N4 C48 C49 C50 -176.5(3)
C48 C49 C50 C51 -64.3(5)
N4 C52 C53 C54 154.3(5)
C52 C53 C54 C55 48.9(9)
N4 C56 C57 C58 -177.8(5)
C56 C57 C58 C59 69.1(8)
C56 C57 C58 C59B 158.8(7)
N4 C60 C61 C62 175.6(4)
C60 C61 C62 C63 61.0(5)
Mo2 O7 Mo1 O6 80.35(19)
Mo2 O7 Mo1 O5 -172.56(17)
Mo2 O7 Mo1 O3 -41.3(4)
Mo2 O7 Mo1 O4 -79.64(17)
Mo2 O7 Mo1 O8 -2.84(15)
Mo2 O11 Mo3 O14 -173.16(17)
Mo2 O11 Mo3 O13 80.45(19)
Mo2 O11 Mo3 O15 -37.5(3)
Mo2 O11 Mo3 O16 -78.10(17)
Mo2 O11 Mo3 O12 -1.49(14)
Mo4 O29 Mo5 O31 171.68(17)
Mo4 O29 Mo5 O30 -81.13(19)
Mo4 O29 Mo5 O32 36.8(3)
Mo4 O29 Mo5 O33 77.43(17)
Mo4 O29 Mo5 O28 1.20(14)
Mo4 O24 Mo6 O23 177.51(19)
Mo4 O24 Mo6 O22 -76.3(2)
Mo4 O24 Mo6 O19 46.0(4)
Mo4 O24 Mo6 O21 80.41(18)
Mo4 O24 Mo6 O25 2.39(15)
C3 C2 N1 C6 -1.3(7)
C3 C2 N1 Cu1 176.5(4)
C5 C6 N1 C2 0.1(7)
C5 C6 N1 Cu1 -177.6(4)
C18 C17 N2 C21 1.3(7)
C18 C17 N2 Cu4 178.6(4)
C20 C21 N2 C17 1.0(7)
C20 C21 N2 Cu4 -176.2(4)
C41B C40B N3 C32 113(3)
C41B C40B N3 C40 25.2(17)
C41B C40B N3 C36 -167(3)
C41B C40B N3 C44B -23(3)
C41B C40B N3 C44 -75(2)
C41B C40B N3 C32B 174.8(18)
C41B C40B N3 C36B 78(2)
C33 C32 N3 C40B 119(2)
C33 C32 N3 C40 -175.6(12)
C33 C32 N3 C36 61.0(15)
C33 C32 N3 C44B -91.9(14)
C33 C32 N3 C44 -51.9(14)
C33 C32 N3 C32B 25.8(13)
C33 C32 N3 C36B 169.2(17)
C41 C40 N3 C40B -43(2)
C41 C40 N3 C32 -179.6(11)
C41 C40 N3 C36 -52.7(12)
C41 C40 N3 C44B 104.8(13)
C41 C40 N3 C44 52.4(12)
C41 C40 N3 C32B -141(2)
C41 C40 N3 C36B -167.7(12)
C37 C36 N3 C40B -73(2)
C37 C36 N3 C32 65.0(13)
C37 C36 N3 C40 -62.9(13)
C37 C36 N3 C44B 172(2)
C37 C36 N3 C44 -173.0(11)
C37 C36 N3 C32B 90.9(13)
C37 C36 N3 C36B 12.6(16)
C45B C44B N3 C40B -79(2)
C45B C44B N3 C32 127.6(16)
C45B C44B N3 C40 -116.6(15)
C45B C44B N3 C36 12(3)
C45B C44B N3 C44 -6.3(12)
C45B C44B N3 C32B 86.5(17)
C45B C44B N3 C36B 173.9(16)
C45 C44 N3 C40B 121.9(16)
C45 C44 N3 C32 -64.1(11)
C45 C44 N3 C40 64.2(11)
C45 C44 N3 C36 174.8(10)
C45 C44 N3 C44B -13.5(12)
C45 C44 N3 C32B -110.3(11)
C45 C44 N3 C36B -13.1(18)
C33B C32B N3 C40B -171(3)
C33B C32B N3 C32 -39(2)
C33B C32B N3 C40 -91(3)
C33B C32B N3 C36 174(2)
C33B C32B N3 C44B 22(2)
C33B C32B N3 C44 77(2)
C33B C32B N3 C36B -65(2)
C37B C36B N3 C40B 64(2)
C37B C36B N3 C32 -86.5(17)
C37B C36B N3 C40 108.2(16)
C37B C36B N3 C36 9.7(19)
C37B C36B N3 C44B -161.1(17)
C37B C36B N3 C44 -161.4(13)
C37B C36B N3 C32B -60.7(16)
C61 C60 N4 C48 -177.6(4)
C61 C60 N4 C56 -57.9(5)
C61 C60 N4 C52 61.2(5)
C49 C48 N4 C60 -64.1(5)
C49 C48 N4 C56 174.2(4)
C49 C48 N4 C52 55.7(5)
C57 C56 N4 C60 -48.3(5)
C57 C56 N4 C48 71.2(5)
C57 C56 N4 C52 -168.1(4)
C53 C52 N4 C60 174.7(4)
C53 C52 N4 C48 55.4(5)
C53 C52 N4 C56 -63.5(4)
Mo2 O8 P1 O2 -146.66(16)
Mo1 O8 P1 O2 -10.4(3)
Mo2 O8 P1 O16 -26.7(2)
Mo1 O8 P1 O16 109.6(2)
Mo2 O8 P1 C8 93.8(2)
Mo1 O8 P1 C8 -129.9(2)
Cu1 O2 P1 O8 45.6(2)
Cu1 O2 P1 O16 -77.2(2)
Cu1 O2 P1 C8 165.53(19)
Mo3 O16 P1 O8 32.8(2)
Cu2 O16 P1 O8 -99.46(16)
Mo3 O16 P1 O2 155.32(19)
Cu2 O16 P1 O2 23.08(19)
Mo3 O16 P1 C8 -87.7(2)
Cu2 O16 P1 C8 140.05(17)
C9 C8 P1 O8 76.6(4)
C10 C8 P1 O8 -45.2(4)
C11 C8 P1 O8 -163.6(3)
C9 C8 P1 O2 -44.9(4)
C10 C8 P1 O2 -166.7(3)
C11 C8 P1 O2 74.9(4)
C9 C8 P1 O16 -161.0(3)
C10 C8 P1 O16 77.1(3)
C11 C8 P1 O16 -41.2(4)
Cu2 O17 P2 O12 50.9(2)
Cu2 O17 P2 O4 -72.0(2)
Cu2 O17 P2 C12 169.5(2)
Mo2 O12 P2 O17 -150.12(17)
Mo3 O12 P2 O17 -13.6(2)
Mo2 O12 P2 O4 -28.7(2)
Mo3 O12 P2 O4 107.8(2)
Mo2 O12 P2 C12 93.2(2)
Mo3 O12 P2 C12 -130.3(2)
Mo1 O4 P2 O17 154.92(19)
Cu1 O4 P2 O17 21.0(2)
Mo1 O4 P2 O12 31.7(3)
Cu1 O4 P2 O12 -102.24(17)
Mo1 O4 P2 C12 -89.5(2)
Cu1 O4 P2 C12 136.61(18)
C14 C12 P2 O17 -58.9(3)
C15 C12 P2 O17 60.4(3)
C13 C12 P2 O17 -179.4(3)
C14 C12 P2 O12 61.6(3)
C15 C12 P2 O12 -179.2(3)
C13 C12 P2 O12 -59.0(4)
C14 C12 P2 O4 -176.1(3)
C15 C12 P2 O4 -56.9(3)
C13 C12 P2 O4 63.3(4)
Cu3 O20 P3 O25 -46.5(2)
Cu3 O20 P3 O33 76.4(2)
Cu3 O20 P3 C23 -165.7(2)
Mo4 O25 P3 O20 152.25(17)
Mo6 O25 P3 O20 9.1(3)
Mo4 O25 P3 O33 30.9(2)
Mo6 O25 P3 O33 -112.2(2)
Mo4 O25 P3 C23 -90.1(2)
Mo6 O25 P3 C23 126.8(2)
Mo5 O33 P3 O20 -155.95(18)
Cu4 O33 P3 O20 -25.9(2)
Mo5 O33 P3 O25 -32.7(2)
Cu4 O33 P3 O25 97.40(17)
Mo5 O33 P3 C23 88.0(2)
Cu4 O33 P3 C23 -141.87(18)
C24 C23 P3 O20 -63.9(4)
C25 C23 P3 O20 55.4(4)
C26 C23 P3 O20 175.8(3)
C24 C23 P3 O25 175.2(3)
C25 C23 P3 O25 -65.5(4)
C26 C23 P3 O25 55.0(4)
C24 C23 P3 O33 53.2(4)
C25 C23 P3 O33 172.6(3)
C26 C23 P3 O33 -67.0(4)
Cu4 O34 P4 O28 -41.2(2)
Cu4 O34 P4 O21 82.1(2)
Cu4 O34 P4 C27 -160.96(19)
Mo4 O28 P4 O34 147.07(16)
Mo5 O28 P4 O34 7.9(3)
Mo4 O28 P4 O21 26.2(2)
Mo5 O28 P4 O21 -113.0(2)
Mo4 O28 P4 C27 -94.1(2)
Mo5 O28 P4 C27 126.7(2)
Mo6 O21 P4 O34 -147.4(2)
Mo6 O21 P4 O28 -24.2(3)
Mo6 O21 P4 C27 96.4(2)
C29 C27 P4 O34 57.8(3)
C30 C27 P4 O34 177.7(3)
C28 C27 P4 O34 -62.5(3)
C29 C27 P4 O28 -63.5(3)
C30 C27 P4 O28 56.3(3)
C28 C27 P4 O28 176.2(3)
C29 C27 P4 O21 174.2(3)
C30 C27 P4 O21 -66.0(3)
C28 C27 P4 O21 53.9(3)
